data_7700029
loop_
_publ_author_name
'Gong, Dawei'
'Hu, Bowen'
'Chen, Dafa'

_publ_section_title
;
 Bidentate Ru(ii)-NC complexes as catalysts for the dehydrogenative
 reaction from primary alcohols to carboxylic acids.
;
_journal_issue 24
_journal_name_full 'Dalton transactions (Cambridge, England : 2003)'
_journal_page_first 8826
_journal_page_last 8834
_journal_paper_doi 10.1039/c9dt01414d
_journal_volume 48
_journal_year 2019
_chemical_formula_moiety '2(C55 H43 N O3 P2 Ru), C7 H8'
_chemical_formula_sum 'C117 H94 N2 O6 P4 Ru2'
_chemical_formula_weight 1949.96
_space_group_crystal_system monoclinic
_space_group_IT_number 4
_space_group_name_Hall 'P 2yb'
_space_group_name_H-M_alt 'P 1 21 1'
_symmetry_space_group_name_Hall 'P 2yb'
_symmetry_space_group_name_H-M 'P 1 21 1'
_atom_sites_solution_hydrogens geom
_atom_sites_solution_primary iterative
_audit_creation_date 2018-11-27
_audit_creation_method
;
Olex2 1.2
(compiled 2018.05.29 svn.r3508 for OlexSys, GUI svn.r5506)
;
_audit_update_record
;
2019-01-14 deposited with the CCDC.    2019-05-17 downloaded from the CCDC.
;
_cell_angle_alpha 90
_cell_angle_beta 91.064(2)
_cell_angle_gamma 90
_cell_formula_units_Z 4
_cell_length_a 10.7587(2)
_cell_length_b 43.2244(8)
_cell_length_c 19.8552(3)
_cell_measurement_reflns_used 12440
_cell_measurement_temperature 120.00(10)
_cell_measurement_theta_max 28.0640
_cell_measurement_theta_min 3.1710
_cell_volume 9231.8(3)
_computing_cell_refinement 'CrysAlisPro 1.171.39.46 (Rigaku OD, 2018)'
_computing_data_collection 'CrysAlisPro 1.171.39.46 (Rigaku OD, 2018)'
_computing_data_reduction 'CrysAlisPro 1.171.39.46 (Rigaku OD, 2018)'
_computing_molecular_graphics 'Olex2 (Dolomanov et al., 2009)'
_computing_publication_material 'Olex2 (Dolomanov et al., 2009)'
_computing_structure_refinement 'XL (Sheldrick, 2008)'
_computing_structure_solution
;
Superflip (Palatinus & Chapuis, 2007;Palatinus & van der Lee, 2008;
Palatinus et al., 2012)
;
_diffrn_ambient_environment N~2~
_diffrn_ambient_temperature 120.00(10)
_diffrn_detector 'CCD plate'
_diffrn_detector_area_resol_mean 16.2116
_diffrn_detector_type Eos
_diffrn_measured_fraction_theta_full 0.995
_diffrn_measured_fraction_theta_max 0.872
_diffrn_measurement_details
;
List of Runs (angles in degrees, time in seconds):

  # Type    Start    End  Width  t~exp~   \w     \q     \k     \f   Frames
#--------------------------------------------------------------------------
  1  \w      5.00  87.20   0.30   25.00    --   18.47  77.00 120.00  274
  2  \w      5.00  57.20   0.30   25.00    --   18.47 -99.00  60.00  174
  3  \w      0.00  29.10   0.30   25.00    --   18.47  57.00   0.00   97
  4  \w     14.00  38.90   0.30   25.00    --   18.47 -57.00 -90.00   83
  5  \w    -50.00  11.20   0.30   25.00    --   18.47 -57.00  60.00  204
  6  \w     25.00  87.10   0.30   25.00    --   18.47  57.00-150.00  207
;
_diffrn_measurement_device 'four-circle diffractometer'
_diffrn_measurement_device_type 'SuperNova, Single source at offset/far, Eos'
_diffrn_measurement_method '\w scans'
_diffrn_orient_matrix_type 'CrysAlisPro convention (1999,Acta A55,543-557)'
_diffrn_orient_matrix_UB_11 -0.0115365000
_diffrn_orient_matrix_UB_12 0.0156770000
_diffrn_orient_matrix_UB_13 0.0083781000
_diffrn_orient_matrix_UB_21 -0.0012580000
_diffrn_orient_matrix_UB_22 0.0038977000
_diffrn_orient_matrix_UB_23 -0.0347005000
_diffrn_orient_matrix_UB_31 -0.0649201000
_diffrn_orient_matrix_UB_32 -0.0028743000
_diffrn_orient_matrix_UB_33 -0.0015000000
_diffrn_radiation_monochromator mirror
_diffrn_radiation_probe x-ray
_diffrn_radiation_type MoK\a
_diffrn_radiation_wavelength 0.71073
_diffrn_reflns_av_R_equivalents 0.0534
_diffrn_reflns_av_unetI/netI 0.0880
_diffrn_reflns_Laue_measured_fraction_full 0.995
_diffrn_reflns_Laue_measured_fraction_max 0.872
_diffrn_reflns_limit_h_max 14
_diffrn_reflns_limit_h_min -14
_diffrn_reflns_limit_k_max 57
_diffrn_reflns_limit_k_min -32
_diffrn_reflns_limit_l_max 27
_diffrn_reflns_limit_l_min -26
_diffrn_reflns_number 58791
_diffrn_reflns_point_group_measured_fraction_full 0.995
_diffrn_reflns_point_group_measured_fraction_max 0.872
_diffrn_reflns_theta_full 25.242
_diffrn_reflns_theta_max 29.052
_diffrn_reflns_theta_min 2.806
_diffrn_source 'micro-focus sealed X-ray tube'
_diffrn_source_type 'SuperNova (Mo) X-ray Source'
_exptl_absorpt_coefficient_mu 0.457
_exptl_absorpt_correction_T_max 1.00000
_exptl_absorpt_correction_T_min 0.88290
_exptl_absorpt_correction_type multi-scan
_exptl_absorpt_process_details
;
CrysAlisPro 1.171.39.46 (Rigaku Oxford Diffraction, 2018)
Empirical absorption correction using spherical harmonics,
 implemented in SCALE3 ABSPACK scaling algorithm.
;
_exptl_crystal_colour 'clear orangish orange'
_exptl_crystal_colour_lustre clear
_exptl_crystal_colour_modifier orangish
_exptl_crystal_colour_primary orange
_exptl_crystal_density_diffrn 1.403
_exptl_crystal_description block
_exptl_crystal_F_000 4024
_exptl_crystal_size_max 0.22
_exptl_crystal_size_mid 0.2
_exptl_crystal_size_min 0.2
_refine_diff_density_max 0.666
_refine_diff_density_min -0.591
_refine_diff_density_rms 0.101
_refine_ls_abs_structure_details
;
 Refined as an inversion twin.
;
_refine_ls_abs_structure_Flack 0.55(2)
_refine_ls_extinction_method none
_refine_ls_goodness_of_fit_ref 1.038
_refine_ls_hydrogen_treatment constr
_refine_ls_matrix_type full
_refine_ls_number_parameters 2350
_refine_ls_number_reflns 29481
_refine_ls_number_restraints 85
_refine_ls_restrained_S_all 1.040
_refine_ls_R_factor_all 0.0709
_refine_ls_R_factor_gt 0.0508
_refine_ls_shift/su_max 0.001
_refine_ls_shift/su_mean 0.000
_refine_ls_structure_factor_coef Fsqd
_refine_ls_weighting_details 'w=1/[\s^2^(Fo^2^)+(0.0264P)^2^] where P=(Fo^2^+2Fc^2^)/3'
_refine_ls_weighting_scheme calc
_refine_ls_wR_factor_gt 0.0856
_refine_ls_wR_factor_ref 0.0956
_reflns_Friedel_coverage 0.975
_reflns_Friedel_fraction_full 0.995
_reflns_Friedel_fraction_max 0.872
_reflns_number_gt 24077
_reflns_number_total 29481
_reflns_threshold_expression 'I > 2\s(I)'
_cod_data_source_file c9dt01414d2.cif
_cod_data_source_block p181126d2
_cod_depositor_comments 'Adding full bibliography for 7700028--7700029.cif.'
_cod_database_code 7700029
_shelx_shelxl_version_number 2014/7
_chemical_oxdiff_formula 'C H O N P Ru'
_shelx_space_group_comment
;
The symmetry employed for this shelxl refinement is uniquely defined
by the following loop, which should always be used as a source of
symmetry information in preference to the above space-group names.
They are only intended as comments.
;
_shelx_estimated_absorpt_t_max 0.914
_shelx_estimated_absorpt_t_min 0.906
_reflns_odcompleteness_completeness 99.16
_reflns_odcompleteness_iscentric 1
_reflns_odcompleteness_theta 26.32
_olex2_refinement_description
;
1. Twinned data refinement
 Scales: 0.45(2)
 0.55(2)
2. Fixed Uiso
 At 1.2 times of:
  All C(H) groups
 At 1.5 times of:
  All C(H,H,H) groups
3. Uiso/Uaniso restraints and constraints
Uanis(C228) \\sim Ueq, Uanis(C229) \\sim Ueq, Uanis(C234) \\sim Ueq,
Uanis(C230) \\sim Ueq, Uanis(C231) \\sim Ueq, Uanis(C232) \\sim Ueq,
Uanis(C233) \\sim Ueq, Uanis(C221) \\sim Ueq, Uanis(C222) \\sim Ueq,
Uanis(C223) \\sim Ueq, Uanis(C224) \\sim Ueq, Uanis(C225) \\sim Ueq,
Uanis(C226) \\sim Ueq, Uanis(C227) \\sim Ueq: with sigma of 0.01 and sigma for
terminal atoms of 0.02
4.a Aromatic/amide H refined with riding coordinates:
 C120(H120), C118(H118), C142(H142), C131(H131), C114(H114), C155(H155),
 C115(H115), C126(H126), C130(H130), C125(H125), C119(H119), C156(H156),
 C148(H148), C157(H157), C150(H150), C140(H140), C116(H116), C113(H113),
 C124(H124), C127(H127), C144(H144), C121(H121), C162(H162), C128(H128),
 C143(H143), C136(H136), C149(H149), C154(H154), C151(H151), C132(H132),
 C145(H145), C139(H139), C163(H163), C146(H146), C122(H122), C134(H134),
 C161(H161), C137(H137), C138(H138), C165(H165), C112(H112), C133(H133),
 C164(H164), C12(H12), C34(H34), C17(H17), C32(H32), C21(H21), C26(H26),
 C35(H35), C37(H37), C15(H15), C16(H16), C30(H30), C18(H18), C10(H10), C11(H11),
  C6(H6), C20(H20), C14(H14), C8(H8), C4(H4), C2(H2), C43(H43), C9(H9), C5(H5),
 C36(H36), C24(H24), C38(H38), C46(H46), C44(H44), C27(H27), C29(H29), C23(H23),
  C51(H51), C55(H55), C45(H45), C22(H22), C33(H33), C39(H39), C52(H52), C3(H3),
 C53(H53), C28(H28), C40(H40), C54(H54), C173(H173), C194(H194), C204(H204),
 C197(H197), C174(H174), C200(H200), C192(H192), C216(H216), C199(H199),
 C168(H168), C195(H195), C188(H188), C206(H206), C220(H220), C201(H201),
 C175(H175), C198(H198), C209(H209), C179(H179), C183(H183), C211(H211),
 C182(H182), C191(H191), C203(H203), C217(H217), C171(H171), C189(H189),
 C205(H205), C185(H185), C176(H176), C219(H219), C177(H177), C167(H167),
 C180(H180), C187(H187), C193(H193), C212(H212), C170(H170), C186(H186),
 C181(H181), C169(H169), C218(H218), C210(H210), C60(H60), C79(H79), C83(H83),
 C91(H91), C94(H94), C75(H75), C95(H95), C87(H87), C78(H78), C99(H99), C76(H76),
  C82(H82), C98(H98), C81(H81), C65(H65), C77(H77), C110(H110), C93(H93),
 C101(H101), C92(H92), C59(H59), C73(H73), C57(H57), C106(H106), C67(H67),
 C61(H61), C88(H88), C72(H72), C63(H63), C58(H58), C66(H66), C85(H85), C69(H69),
  C71(H71), C90(H90), C84(H84), C89(H89), C64(H64), C108(H108), C70(H70),
 C107(H107), C100(H100), C109(H109), C223(H223), C225(H225), C224(H224),
 C226(H226), C227(H227), C234(H234), C233(H233), C232(H232), C231(H231),
 C230(H230)
4.b Fitted hexagon refined as free rotating group:
 C229(C234,C233,C232,C231,C230)
4.c Idealised Me refined as rotating group:
 C221(H22A,H22B,H22C), C228(H22D,H22E,H22F)
;
_olex2_submission_special_instructions 'No special instructions were received'
_oxdiff_exptl_absorpt_empirical_details
;
Empirical correction (ABSPACK) includes:
- Absorption correction using spherical harmonics
- Frame scaling
;
_oxdiff_exptl_absorpt_empirical_full_max 1.268
_oxdiff_exptl_absorpt_empirical_full_min 0.766

loop_
_space_group_symop_operation_xyz
'x, y, z'
'-x, y+1/2, -z'

loop_
_atom_site_label
_atom_site_type_symbol
_atom_site_fract_x
_atom_site_fract_y
_atom_site_fract_z
_atom_site_U_iso_or_equiv
_atom_site_adp_type
_atom_site_occupancy
_atom_site_site_symmetry_order
_atom_site_calc_flag
_atom_site_refinement_flags_posn
_atom_site_refinement_flags_adp
Ru3 Ru 0.48164(4) 0.34740(2) -0.15685(2) 0.01307(11) Uani 1 1 d . .
P5 P 0.48060(15) 0.32040(4) -0.26092(8) 0.0136(4) Uani 1 1 d . .
P6 P 0.48630(15) 0.37253(4) -0.04844(8) 0.0135(4) Uani 1 1 d . .
O8 O 0.5114(4) 0.30177(10) -0.11251(19) 0.0166(10) Uani 1 1 d . .
O7 O 0.7387(4) 0.36949(12) -0.1873(2) 0.0258(12) Uani 1 1 d . .
O9 O 0.7007(4) 0.30890(11) -0.0644(2) 0.0264(11) Uani 1 1 d . .
N3 N 0.2853(4) 0.33845(12) -0.1452(2) 0.0134(11) Uani 1 1 d . .
C120 C 0.8202(6) 0.25808(17) -0.3056(3) 0.0206(16) Uani 1 1 d . .
H120 H 0.8888 0.2459 -0.3152 0.025 Uiso 1 1 calc R .
C135 C 0.4786(5) 0.34720(19) 0.0263(3) 0.0167(14) Uani 1 1 d . .
C141 C 0.6250(6) 0.39579(16) -0.0284(3) 0.0161(15) Uani 1 1 d . .
C118 C 0.6258(6) 0.28055(15) -0.3401(3) 0.0174(14) Uani 1 1 d . .
H118 H 0.5629 0.2830 -0.3724 0.021 Uiso 1 1 calc R .
C117 C 0.6173(5) 0.29593(15) -0.2768(3) 0.0133(14) Uani 1 1 d . .
C142 C 0.7402(6) 0.38086(17) -0.0301(3) 0.0207(15) Uani 1 1 d . .
H142 H 0.7445 0.3603 -0.0437 0.025 Uiso 1 1 calc R .
C131 C 0.2590(6) 0.44887(17) -0.0565(3) 0.0218(16) Uani 1 1 d . .
H131 H 0.2565 0.4674 -0.0803 0.026 Uiso 1 1 calc R .
C114 C 0.4948(7) 0.36988(19) -0.4658(4) 0.034(2) Uani 1 1 d . .
H114 H 0.5008 0.3797 -0.5072 0.041 Uiso 1 1 calc R .
C147 C 0.6421(6) 0.36029(16) -0.1737(3) 0.0215(15) Uani 1 1 d . .
C111 C 0.4736(6) 0.34101(17) -0.3415(3) 0.0149(14) Uani 1 1 d . .
C155 C 0.2688(7) 0.43816(18) -0.2500(3) 0.0269(18) Uani 1 1 d . .
H155 H 0.2247 0.4550 -0.2673 0.032 Uiso 1 1 calc R .
C153 C 0.2721(6) 0.38843(16) -0.1946(3) 0.0163(15) Uani 1 1 d . .
C115 C 0.4113(6) 0.34606(18) -0.4580(3) 0.0262(16) Uani 1 1 d . .
H115 H 0.3619 0.3396 -0.4943 0.031 Uiso 1 1 calc R .
C126 C 0.1485(6) 0.25326(17) -0.2525(3) 0.0222(16) Uani 1 1 d . .
H126 H 0.0809 0.2401 -0.2480 0.027 Uiso 1 1 calc R .
C130 C 0.3506(6) 0.42741(16) -0.0690(3) 0.0171(15) Uani 1 1 d . .
H130 H 0.4087 0.4315 -0.1019 0.021 Uiso 1 1 calc R .
C125 C 0.2673(6) 0.24288(17) -0.2367(3) 0.0210(16) Uani 1 1 d . .
H125 H 0.2792 0.2226 -0.2220 0.025 Uiso 1 1 calc R .
C123 C 0.3521(6) 0.29284(16) -0.2647(3) 0.0143(14) Uani 1 1 d . .
C158 C 0.4047(6) 0.38621(15) -0.1994(3) 0.0154(14) Uani 1 1 d . .
C119 C 0.7263(6) 0.26221(15) -0.3536(3) 0.0194(15) Uani 1 1 d . .
H119 H 0.7315 0.2525 -0.3952 0.023 Uiso 1 1 calc R .
C156 C 0.3975(7) 0.43681(17) -0.2554(3) 0.0290(18) Uani 1 1 d . .
H156 H 0.4394 0.4529 -0.2761 0.035 Uiso 1 1 calc R .
C129 C 0.3576(6) 0.39967(16) -0.0333(3) 0.0147(15) Uani 1 1 d . .
C148 C 0.2348(6) 0.31197(15) -0.1218(3) 0.0156(14) Uani 1 1 d . .
H148 H 0.2871 0.2955 -0.1112 0.019 Uiso 1 1 calc R .
C157 C 0.4639(6) 0.41181(16) -0.2305(3) 0.0215(15) Uani 1 1 d . .
H157 H 0.5500 0.4117 -0.2341 0.026 Uiso 1 1 calc R .
C150 C 0.0312(6) 0.33336(17) -0.1278(3) 0.0245(17) Uani 1 1 d . .
H150 H -0.0538 0.3319 -0.1208 0.029 Uiso 1 1 calc R .
C140 C 0.5409(6) 0.35459(16) 0.0864(3) 0.0249(17) Uani 1 1 d . .
H140 H 0.5950 0.3714 0.0881 0.030 Uiso 1 1 calc R .
C116 C 0.4009(6) 0.33177(16) -0.3963(3) 0.0212(16) Uani 1 1 d . .
H116 H 0.3443 0.3157 -0.3914 0.025 Uiso 1 1 calc R .
C113 C 0.5696(7) 0.3791(2) -0.4123(4) 0.042(2) Uani 1 1 d . .
H113 H 0.6281 0.3947 -0.4182 0.050 Uiso 1 1 calc R .
C124 C 0.3695(6) 0.26257(16) -0.2425(3) 0.0186(15) Uani 1 1 d . .
H124 H 0.4490 0.2555 -0.2316 0.022 Uiso 1 1 calc R .
C127 C 0.1303(6) 0.28334(17) -0.2749(3) 0.0205(16) Uani 1 1 d . .
H127 H 0.0509 0.2903 -0.2865 0.025 Uiso 1 1 calc R .
C144 C 0.8427(6) 0.42733(18) 0.0088(3) 0.0277(18) Uani 1 1 d . .
H144 H 0.9149 0.4379 0.0210 0.033 Uiso 1 1 calc R .
C121 C 0.8110(6) 0.27218(16) -0.2438(3) 0.0229(16) Uani 1 1 d . .
H121 H 0.8723 0.2689 -0.2110 0.027 Uiso 1 1 calc R .
C162 C 0.7268(8) 0.21403(19) -0.0221(4) 0.042(2) Uani 1 1 d . .
H162 H 0.7963 0.2060 0.0004 0.051 Uiso 1 1 calc R .
C128 C 0.2313(6) 0.30288(17) -0.2800(3) 0.0195(15) Uani 1 1 d . .
H128 H 0.2186 0.3232 -0.2940 0.023 Uiso 1 1 calc R .
C152 C 0.2093(6) 0.36228(15) -0.1635(3) 0.0175(14) Uani 1 1 d . .
C160 C 0.6146(6) 0.25831(15) -0.0654(3) 0.0202(15) Uani 1 1 d . .
C143 C 0.8486(6) 0.39657(18) -0.0117(3) 0.0257(17) Uani 1 1 d . .
H143 H 0.9249 0.3865 -0.0130 0.031 Uiso 1 1 calc R .
C136 C 0.3988(6) 0.32211(16) 0.0260(3) 0.0211(15) Uani 1 1 d . .
H136 H 0.3580 0.3165 -0.0139 0.025 Uiso 1 1 calc R .
C149 C 0.1083(6) 0.30850(17) -0.1132(3) 0.0208(15) Uani 1 1 d . .
H149 H 0.0758 0.2899 -0.0979 0.025 Uiso 1 1 calc R .
C154 C 0.2075(6) 0.41437(17) -0.2190(3) 0.0251(16) Uani 1 1 d . .
H154 H 0.1219 0.4155 -0.2141 0.030 Uiso 1 1 calc R .
C151 C 0.0813(6) 0.36037(17) -0.1530(3) 0.0212(16) Uani 1 1 d . .
H151 H 0.0301 0.3772 -0.1629 0.025 Uiso 1 1 calc R .
C132 C 0.1708(7) 0.44265(18) -0.0083(3) 0.0290(18) Uani 1 1 d . .
H132 H 0.1095 0.4571 0.0011 0.035 Uiso 1 1 calc R .
C145 C 0.7290(6) 0.44192(17) 0.0106(3) 0.0280(17) Uani 1 1 d . .
H145 H 0.7252 0.4625 0.0240 0.034 Uiso 1 1 calc R .
C139 C 0.5219(6) 0.33671(18) 0.1443(3) 0.0273(18) Uani 1 1 d . .
H139 H 0.5654 0.3414 0.1839 0.033 Uiso 1 1 calc R .
C163 C 0.6368(7) 0.1945(2) -0.0451(4) 0.044(2) Uani 1 1 d . .
H163 H 0.6454 0.1732 -0.0392 0.053 Uiso 1 1 calc R .
C146 C 0.6207(6) 0.42671(16) -0.0069(3) 0.0236(16) Uani 1 1 d . .
H146 H 0.5448 0.4369 -0.0045 0.028 Uiso 1 1 calc R .
C122 C 0.7106(5) 0.29131(16) -0.2300(3) 0.0203(15) Uani 1 1 d . .
H122 H 0.7067 0.3011 -0.1884 0.024 Uiso 1 1 calc R .
C134 C 0.2682(6) 0.39363(16) 0.0141(3) 0.0247(16) Uani 1 1 d . .
H134 H 0.2706 0.3753 0.0385 0.030 Uiso 1 1 calc R .
C161 C 0.7168(7) 0.24571(19) -0.0317(4) 0.0330(19) Uani 1 1 d . .
H161 H 0.7794 0.2587 -0.0153 0.040 Uiso 1 1 calc R .
C137 C 0.3787(6) 0.30523(17) 0.0836(3) 0.0242(16) Uani 1 1 d . .
H137 H 0.3231 0.2888 0.0823 0.029 Uiso 1 1 calc R .
C138 C 0.4395(6) 0.31232(17) 0.1430(3) 0.0267(17) Uani 1 1 d . .
H138 H 0.4252 0.3009 0.1817 0.032 Uiso 1 1 calc R .
C165 C 0.5208(7) 0.23842(17) -0.0869(4) 0.0337(19) Uani 1 1 d . .
H165 H 0.4495 0.2463 -0.1078 0.040 Uiso 1 1 calc R .
C112 C 0.5578(7) 0.36532(17) -0.3503(3) 0.0273(18) Uani 1 1 d . .
H112 H 0.6062 0.3722 -0.3140 0.033 Uiso 1 1 calc R .
C133 C 0.1747(6) 0.41507(19) 0.0252(4) 0.0319(19) Uani 1 1 d . .
H133 H 0.1134 0.4106 0.0562 0.038 Uiso 1 1 calc R .
C164 C 0.5331(8) 0.20633(19) -0.0771(4) 0.044(2) Uani 1 1 d . .
H164 H 0.4706 0.1931 -0.0924 0.053 Uiso 1 1 calc R .
C159 C 0.6099(6) 0.29266(16) -0.0804(3) 0.0202(15) Uani 1 1 d . .
Ru1 Ru 0.26122(5) 0.09511(2) -0.25608(2) 0.01178(11) Uani 1 1 d . .
P2 P 0.25595(15) 0.06688(4) -0.15013(8) 0.0115(4) Uani 1 1 d . .
P1 P 0.26507(15) 0.12299(4) -0.35946(8) 0.0119(4) Uani 1 1 d . .
O3 O 0.0144(4) 0.12965(11) -0.1823(2) 0.0222(11) Uani 1 1 d . .
O2 O 0.2204(4) 0.13681(10) -0.19832(19) 0.0154(10) Uani 1 1 d . .
O1 O 0.0043(4) 0.07384(12) -0.2947(2) 0.0234(11) Uani 1 1 d . .
N1 N 0.4546(4) 0.10585(13) -0.2387(2) 0.0157(12) Uani 1 1 d . .
C31 C 0.3778(5) 0.03855(15) -0.1254(3) 0.0121(14) Uani 1 1 d . .
C1 C 0.1360(5) 0.14975(16) -0.3786(3) 0.0138(14) Uani 1 1 d . .
C7 C 0.4013(5) 0.14846(15) -0.3633(3) 0.0117(14) Uani 1 1 d . .
C12 C 0.5184(6) 0.13603(16) -0.3766(3) 0.0153(14) Uani 1 1 d . .
H12 H 0.5263 0.1151 -0.3868 0.018 Uiso 1 1 calc R .
C34 C 0.5529(6) -0.00651(17) -0.0873(3) 0.0230(16) Uani 1 1 d . .
H34 H 0.6127 -0.0210 -0.0747 0.028 Uiso 1 1 calc R .
C25 C 0.1167(6) 0.04313(16) -0.1403(3) 0.0141(14) Uani 1 1 d . .
C19 C 0.2636(5) 0.09173(16) -0.0752(3) 0.0125(14) Uani 1 1 d . .
C17 C 0.3268(6) 0.09301(18) -0.5538(3) 0.0277(17) Uani 1 1 d . .
H17 H 0.3796 0.0975 -0.5890 0.033 Uiso 1 1 calc R .
C32 C 0.4137(6) 0.03436(17) -0.0585(3) 0.0255(17) Uani 1 1 d . .
H32 H 0.3800 0.0470 -0.0256 0.031 Uiso 1 1 calc R .
C21 C 0.3966(6) 0.12258(15) -0.0015(3) 0.0190(15) Uani 1 1 d . .
H21 H 0.4735 0.1317 0.0076 0.023 Uiso 1 1 calc R .
C26 C -0.0005(6) 0.05686(17) -0.1425(3) 0.0210(16) Uani 1 1 d . .
H26 H -0.0071 0.0782 -0.1478 0.025 Uiso 1 1 calc R .
C35 C 0.5179(6) -0.00310(16) -0.1542(3) 0.0228(16) Uani 1 1 d . .
H35 H 0.5533 -0.0156 -0.1868 0.027 Uiso 1 1 calc R .
C37 C 0.4984(6) 0.13186(16) -0.2100(3) 0.0182(15) Uani 1 1 d . .
H37 H 0.4418 0.1464 -0.1949 0.022 Uiso 1 1 calc R .
C15 C 0.1542(6) 0.06509(17) -0.5112(3) 0.0274(18) Uani 1 1 d . .
H15 H 0.0903 0.0508 -0.5176 0.033 Uiso 1 1 calc R .
C13 C 0.2655(5) 0.10113(15) -0.4392(3) 0.0122(14) Uani 1 1 d . .
C16 C 0.2327(7) 0.07160(18) -0.5630(3) 0.0284(18) Uani 1 1 d . .
H16 H 0.2226 0.0616 -0.6042 0.034 Uiso 1 1 calc R .
C30 C 0.1232(6) 0.01095(16) -0.1355(3) 0.0181(15) Uani 1 1 d . .
H30 H 0.2004 0.0012 -0.1347 0.022 Uiso 1 1 calc R .
C18 C 0.3431(6) 0.10791(16) -0.4921(3) 0.0196(15) Uani 1 1 d . .
H18 H 0.4062 0.1224 -0.4865 0.024 Uiso 1 1 calc R .
C48 C 0.1009(6) 0.08266(15) -0.2778(3) 0.0170(14) Uani 1 1 d . .
C10 C 0.6105(6) 0.18607(17) -0.3590(3) 0.0197(16) Uani 1 1 d . .
H10 H 0.6801 0.1988 -0.3590 0.024 Uiso 1 1 calc R .
C11 C 0.6221(6) 0.15486(17) -0.3744(3) 0.0179(15) Uani 1 1 d . .
H11 H 0.6999 0.1466 -0.3833 0.021 Uiso 1 1 calc R .
C47 C 0.3447(6) 0.05891(15) -0.3041(3) 0.0165(15) Uani 1 1 d . .
C6 C 0.1322(6) 0.16543(15) -0.4413(3) 0.0179(15) Uani 1 1 d . .
H6 H 0.1941 0.1619 -0.4724 0.021 Uiso 1 1 calc R .
C20 C 0.3764(6) 0.10634(15) -0.0607(3) 0.0177(15) Uani 1 1 d . .
H20 H 0.4399 0.1051 -0.0918 0.021 Uiso 1 1 calc R .
C14 C 0.1696(6) 0.07962(16) -0.4495(3) 0.0210(16) Uani 1 1 d . .
H14 H 0.1159 0.0751 -0.4147 0.025 Uiso 1 1 calc R .
C8 C 0.3905(6) 0.17945(16) -0.3466(3) 0.0166(15) Uani 1 1 d . .
H8 H 0.3129 0.1877 -0.3372 0.020 Uiso 1 1 calc R .
C4 C -0.0566(6) 0.19078(16) -0.4111(3) 0.0220(16) Uani 1 1 d . .
H4 H -0.1212 0.2043 -0.4217 0.026 Uiso 1 1 calc R .
C2 C 0.0415(5) 0.15457(15) -0.3344(3) 0.0162(14) Uani 1 1 d . .
H2 H 0.0408 0.1439 -0.2938 0.019 Uiso 1 1 calc R .
C49 C 0.1135(6) 0.14363(16) -0.1734(3) 0.0214(16) Uani 1 1 d . .
C43 C 0.5452(7) 0.03411(17) -0.3269(4) 0.0302(19) Uani 1 1 d . .
H43 H 0.6315 0.0341 -0.3229 0.036 Uiso 1 1 calc R .
C9 C 0.4953(6) 0.19818(17) -0.3437(3) 0.0214(16) Uani 1 1 d . .
H9 H 0.4881 0.2189 -0.3316 0.026 Uiso 1 1 calc R .
C5 C 0.0380(6) 0.18568(15) -0.4561(3) 0.0189(15) Uani 1 1 d . .
H5 H 0.0374 0.1962 -0.4969 0.023 Uiso 1 1 calc R .
C41 C 0.5348(6) 0.08486(16) -0.2637(3) 0.0178(15) Uani 1 1 d . .
C36 C 0.4299(6) 0.01897(15) -0.1728(3) 0.0209(15) Uani 1 1 d . .
H36 H 0.4052 0.0207 -0.2178 0.025 Uiso 1 1 calc R .
C24 C 0.1674(5) 0.09539(16) -0.0297(3) 0.0186(14) Uani 1 1 d . .
H24 H 0.0898 0.0868 -0.0390 0.022 Uiso 1 1 calc R .
C38 C 0.6239(6) 0.13798(18) -0.2018(3) 0.0248(17) Uani 1 1 d . .
H38 H 0.6516 0.1562 -0.1818 0.030 Uiso 1 1 calc R .
C46 C 0.2884(6) 0.03359(16) -0.3363(3) 0.0226(16) Uani 1 1 d . .
H46 H 0.2021 0.0327 -0.3395 0.027 Uiso 1 1 calc R .
C44 C 0.4858(8) 0.01017(18) -0.3593(4) 0.036(2) Uani 1 1 d . .
H44 H 0.5318 -0.0057 -0.3783 0.043 Uiso 1 1 calc R .
C27 C -0.1078(6) 0.03917(17) -0.1369(3) 0.0232(16) Uani 1 1 d . .
H27 H -0.1854 0.0487 -0.1371 0.028 Uiso 1 1 calc R .
C29 C 0.0159(7) -0.00667(17) -0.1318(3) 0.0260(17) Uani 1 1 d . .
H29 H 0.0214 -0.0281 -0.1298 0.031 Uiso 1 1 calc R .
C23 C 0.1879(6) 0.11196(16) 0.0298(3) 0.0215(16) Uani 1 1 d . .
H23 H 0.1236 0.1141 0.0602 0.026 Uiso 1 1 calc R .
C51 C 0.0105(7) 0.19241(18) -0.1327(4) 0.033(2) Uani 1 1 d . .
H51 H -0.0580 0.1875 -0.1599 0.039 Uiso 1 1 calc R .
C42 C 0.4773(6) 0.05870(16) -0.2999(3) 0.0187(15) Uani 1 1 d . .
C55 C 0.2119(7) 0.17982(18) -0.0883(4) 0.0354(19) Uani 1 1 d . .
H55 H 0.2818 0.1672 -0.0876 0.042 Uiso 1 1 calc R .
C45 C 0.3581(7) 0.00960(17) -0.3637(3) 0.0289(18) Uani 1 1 d . .
H45 H 0.3179 -0.0069 -0.3850 0.035 Uiso 1 1 calc R .
C50 C 0.1135(7) 0.17288(18) -0.1306(3) 0.0254(17) Uani 1 1 d . .
C22 C 0.3010(6) 0.12522(17) 0.0443(3) 0.0219(16) Uani 1 1 d . .
H22 H 0.3137 0.1359 0.0844 0.026 Uiso 1 1 calc R .
C33 C 0.4991(6) 0.01162(16) -0.0398(3) 0.0246(16) Uani 1 1 d . .
H33 H 0.5196 0.0088 0.0055 0.030 Uiso 1 1 calc R .
C39 C 0.7072(6) 0.11596(19) -0.2244(3) 0.0294(19) Uani 1 1 d . .
H39 H 0.7923 0.1193 -0.2191 0.035 Uiso 1 1 calc R .
C52 C 0.0102(8) 0.2193(2) -0.0937(4) 0.049(2) Uani 1 1 d . .
H52 H -0.0560 0.2331 -0.0974 0.059 Uiso 1 1 calc R .
C3 C -0.0533(6) 0.17535(17) -0.3502(3) 0.0228(16) Uani 1 1 d . .
H3 H -0.1155 0.1789 -0.3192 0.027 Uiso 1 1 calc R .
C53 C 0.1080(9) 0.2256(2) -0.0497(4) 0.054(3) Uani 1 1 d . .
H53 H 0.1056 0.2431 -0.0226 0.065 Uiso 1 1 calc R .
C28 C -0.0982(6) 0.00738(19) -0.1311(3) 0.0281(18) Uani 1 1 d . .
H28 H -0.1696 -0.0045 -0.1267 0.034 Uiso 1 1 calc R .
C40 C 0.6648(6) 0.08937(18) -0.2545(3) 0.0243(18) Uani 1 1 d . .
H40 H 0.7206 0.0744 -0.2687 0.029 Uiso 1 1 calc R .
C54 C 0.2081(9) 0.20613(19) -0.0457(4) 0.050(2) Uani 1 1 d . .
H54 H 0.2731 0.2101 -0.0154 0.060 Uiso 1 1 calc R .
Ru4 Ru 0.00300(4) 0.34090(2) 0.35893(2) 0.01334(12) Uani 1 1 d . .
P8 P -0.00754(15) 0.31505(4) 0.46428(8) 0.0131(4) Uani 1 1 d . .
P7 P 0.01326(15) 0.36784(4) 0.25216(8) 0.0155(4) Uani 1 1 d . .
O11 O 0.0553(4) 0.29914(10) 0.30268(19) 0.0177(10) Uani 1 1 d . .
O10 O 0.2470(4) 0.36757(12) 0.4054(2) 0.0305(13) Uani 1 1 d . .
O12 O 0.2627(4) 0.30342(12) 0.2932(2) 0.0248(12) Uani 1 1 d . .
N4 N -0.1846(5) 0.32706(13) 0.3347(2) 0.0172(12) Uani 1 1 d . .
C184 C -0.0124(6) 0.33793(16) 0.5427(3) 0.0161(15) Uani 1 1 d . .
C196 C 0.1197(5) 0.28860(15) 0.4869(3) 0.0138(14) Uani 1 1 d . .
C202 C 0.1535(6) 0.35690(16) 0.3862(3) 0.0209(15) Uani 1 1 d . .
C173 C 0.0790(6) 0.34146(18) 0.1277(3) 0.0238(16) Uani 1 1 d . .
H173 H 0.1576 0.3498 0.1359 0.029 Uiso 1 1 calc R .
C190 C -0.1427(6) 0.29026(16) 0.4693(3) 0.0139(14) Uani 1 1 d . .
C194 C -0.2383(6) 0.23970(16) 0.4543(3) 0.0194(15) Uani 1 1 d . .
H194 H -0.2306 0.2186 0.4463 0.023 Uiso 1 1 calc R .
C204 C -0.3416(6) 0.29096(18) 0.2994(3) 0.0296(18) Uani 1 1 d . .
H204 H -0.3620 0.2715 0.2824 0.035 Uiso 1 1 calc R .
C197 C 0.1205(6) 0.27286(16) 0.5483(3) 0.0193(15) Uani 1 1 d . .
H197 H 0.0554 0.2757 0.5779 0.023 Uiso 1 1 calc R .
C208 C -0.2257(6) 0.37538(16) 0.3858(3) 0.0199(15) Uani 1 1 d . .
C174 C 0.0540(6) 0.32628(18) 0.0675(3) 0.0305(19) Uani 1 1 d . .
H174 H 0.1164 0.3242 0.0360 0.037 Uiso 1 1 calc R .
C200 C 0.3134(6) 0.26384(16) 0.4603(3) 0.0214(16) Uani 1 1 d . .
H200 H 0.3779 0.2605 0.4307 0.026 Uiso 1 1 calc R .
C192 C -0.3663(6) 0.28423(16) 0.4767(3) 0.0173(15) Uani 1 1 d . .
H192 H -0.4441 0.2929 0.4837 0.021 Uiso 1 1 calc R .
C216 C 0.2568(7) 0.24284(18) 0.2326(4) 0.033(2) Uani 1 1 d . .
H216 H 0.3243 0.2458 0.2618 0.040 Uiso 1 1 calc R .
C199 C 0.3124(6) 0.24835(16) 0.5219(3) 0.0208(16) Uani 1 1 d . .
H199 H 0.3764 0.2348 0.5333 0.025 Uiso 1 1 calc R .
C215 C 0.1582(6) 0.26371(16) 0.2326(3) 0.0213(16) Uani 1 1 d . .
C168 C 0.3845(6) 0.39008(18) 0.2402(3) 0.0294(18) Uani 1 1 d . .
H168 H 0.4598 0.3815 0.2543 0.035 Uiso 1 1 calc R .
C166 C 0.1609(6) 0.38772(16) 0.2341(3) 0.0189(15) Uani 1 1 d . .
C195 C -0.1338(6) 0.25840(16) 0.4566(3) 0.0175(15) Uani 1 1 d . .
H195 H -0.0562 0.2497 0.4495 0.021 Uiso 1 1 calc R .
C188 C -0.0840(7) 0.34863(19) 0.6546(3) 0.0299(17) Uani 1 1 d . .
H188 H -0.1414 0.3454 0.6883 0.036 Uiso 1 1 calc R .
C178 C -0.0982(6) 0.39979(16) 0.2410(3) 0.0178(15) Uani 1 1 d . .
C207 C -0.2739(6) 0.34738(18) 0.3526(3) 0.0205(15) Uani 1 1 d . .
C206 C -0.4001(6) 0.3401(2) 0.3428(3) 0.0283(18) Uani 1 1 d . .
H206 H -0.4610 0.3542 0.3547 0.034 Uiso 1 1 calc R .
C220 C 0.0600(7) 0.25872(18) 0.1885(3) 0.0333(19) Uani 1 1 d . .
H220 H -0.0075 0.2722 0.1887 0.040 Uiso 1 1 calc R .
C201 C 0.2189(6) 0.28411(15) 0.4434(3) 0.0159(14) Uani 1 1 d . .
H201 H 0.2211 0.2948 0.4028 0.019 Uiso 1 1 calc R .
C172 C -0.0116(5) 0.34439(18) 0.1758(3) 0.0155(14) Uani 1 1 d . .
C175 C -0.0615(6) 0.31433(18) 0.0538(3) 0.0287(18) Uani 1 1 d . .
H175 H -0.0786 0.3050 0.0125 0.034 Uiso 1 1 calc R .
C198 C 0.2173(6) 0.25310(16) 0.5656(3) 0.0203(15) Uani 1 1 d . .
H198 H 0.2177 0.2430 0.6070 0.024 Uiso 1 1 calc R .
C209 C -0.3047(7) 0.39945(18) 0.4042(4) 0.036(2) Uani 1 1 d . .
H209 H -0.3889 0.3985 0.3929 0.043 Uiso 1 1 calc R .
C179 C -0.1928(6) 0.40066(17) 0.1926(3) 0.0255(16) Uani 1 1 d . .
H179 H -0.2030 0.3844 0.1624 0.031 Uiso 1 1 calc R .
C183 C -0.0821(6) 0.42499(16) 0.2843(3) 0.0255(16) Uani 1 1 d . .
H183 H -0.0163 0.4251 0.3153 0.031 Uiso 1 1 calc R .
C214 C 0.1611(6) 0.29106(16) 0.2793(3) 0.0206(15) Uani 1 1 d . .
C213 C -0.0952(6) 0.37656(16) 0.4002(3) 0.0184(15) Uani 1 1 d . .
C211 C -0.1321(9) 0.42581(19) 0.4563(4) 0.043(2) Uani 1 1 d . .
H211 H -0.1002 0.4425 0.4807 0.051 Uiso 1 1 calc R .
C182 C -0.1626(6) 0.44973(17) 0.2815(3) 0.0272(17) Uani 1 1 d . .
H182 H -0.1518 0.4663 0.3110 0.033 Uiso 1 1 calc R .
C191 C -0.2622(6) 0.30235(16) 0.4786(3) 0.0183(15) Uani 1 1 d . .
H191 H -0.2709 0.3235 0.4863 0.022 Uiso 1 1 calc R .
C203 C -0.2183(6) 0.29958(18) 0.3092(3) 0.0218(16) Uani 1 1 d . .
H203 H -0.1564 0.2857 0.2975 0.026 Uiso 1 1 calc R .
C217 C 0.2548(8) 0.21759(19) 0.1893(4) 0.039(2) Uani 1 1 d . .
H217 H 0.3200 0.2034 0.1905 0.047 Uiso 1 1 calc R .
C171 C 0.1598(6) 0.41553(19) 0.1999(4) 0.035(2) Uani 1 1 d . .
H171 H 0.0846 0.4243 0.1862 0.042 Uiso 1 1 calc R .
C189 C -0.0954(6) 0.33250(16) 0.5941(3) 0.0221(16) Uani 1 1 d . .
H189 H -0.1588 0.3181 0.5880 0.027 Uiso 1 1 calc R .
C205 C -0.4334(6) 0.3119(2) 0.3156(3) 0.034(2) Uani 1 1 d . .
H205 H -0.5168 0.3071 0.3082 0.041 Uiso 1 1 calc R .
C185 C 0.0834(6) 0.35909(15) 0.5537(3) 0.0228(16) Uani 1 1 d . .
H185 H 0.1400 0.3628 0.5198 0.027 Uiso 1 1 calc R .
C176 C -0.1525(6) 0.31624(16) 0.1017(3) 0.0248(16) Uani 1 1 d . .
H176 H -0.2304 0.3076 0.0933 0.030 Uiso 1 1 calc R .
C219 C 0.0595(8) 0.23395(19) 0.1438(4) 0.040(2) Uani 1 1 d . .
H219 H -0.0066 0.2314 0.1135 0.048 Uiso 1 1 calc R .
C177 C -0.1270(6) 0.33107(16) 0.1623(3) 0.0232(16) Uani 1 1 d . .
H177 H -0.1884 0.3321 0.1946 0.028 Uiso 1 1 calc R .
C167 C 0.2733(6) 0.37448(17) 0.2532(3) 0.0227(16) Uani 1 1 d . .
H167 H 0.2750 0.3553 0.2746 0.027 Uiso 1 1 calc R .
C180 C -0.2732(6) 0.42628(18) 0.1896(3) 0.0303(18) Uani 1 1 d . .
H180 H -0.3358 0.4271 0.1568 0.036 Uiso 1 1 calc R .
C187 C 0.0105(7) 0.36910(17) 0.6649(3) 0.0267(17) Uani 1 1 d . .
H187 H 0.0181 0.3794 0.7058 0.032 Uiso 1 1 calc R .
C193 C -0.3551(6) 0.25266(17) 0.4642(3) 0.0212(16) Uani 1 1 d . .
H193 H -0.4256 0.2402 0.4624 0.025 Uiso 1 1 calc R .
C212 C -0.0548(7) 0.40199(17) 0.4369(3) 0.0294(18) Uani 1 1 d . .
H212 H 0.0289 0.4031 0.4491 0.035 Uiso 1 1 calc R .
C170 C 0.2722(7) 0.43057(19) 0.1856(4) 0.041(2) Uani 1 1 d . .
H170 H 0.2715 0.4491 0.1617 0.049 Uiso 1 1 calc R .
C186 C 0.0955(7) 0.37474(17) 0.6147(3) 0.0276(17) Uani 1 1 d . .
H186 H 0.1598 0.3888 0.6218 0.033 Uiso 1 1 calc R .
C181 C -0.2601(7) 0.45001(19) 0.2346(4) 0.033(2) Uani 1 1 d . .
H181 H -0.3164 0.4663 0.2338 0.040 Uiso 1 1 calc R .
C169 C 0.3836(7) 0.41779(18) 0.2071(4) 0.038(2) Uani 1 1 d . .
H169 H 0.4579 0.4280 0.1991 0.046 Uiso 1 1 calc R .
C218 C 0.1564(8) 0.21341(19) 0.1443(4) 0.040(2) Uani 1 1 d . .
H218 H 0.1561 0.1967 0.1147 0.048 Uiso 1 1 calc R .
C210 C -0.2587(8) 0.42457(19) 0.4390(4) 0.040(2) Uani 1 1 d . .
H210 H -0.3114 0.4406 0.4510 0.048 Uiso 1 1 calc R .
Ru2 Ru -0.23960(5) 0.09540(2) 0.25636(3) 0.01243(11) Uani 1 1 d . .
P3 P -0.25083(15) 0.06822(4) 0.15037(8) 0.0139(4) Uani 1 1 d . .
P4 P -0.23504(15) 0.12312(4) 0.35928(8) 0.0127(4) Uani 1 1 d . .
O5 O -0.2623(4) 0.14042(10) 0.2089(2) 0.0174(10) Uani 1 1 d . .
O6 O -0.4518(4) 0.13341(11) 0.1619(2) 0.0245(11) Uani 1 1 d . .
O4 O -0.5016(4) 0.07730(12) 0.2854(2) 0.0229(11) Uani 1 1 d . .
N2 N -0.0420(4) 0.10172(13) 0.2457(2) 0.0149(12) Uani 1 1 d . .
C60 C -0.2786(6) 0.09758(18) -0.0466(3) 0.0213(16) Uani 1 1 d . .
H60 H -0.3182 0.0913 -0.0863 0.026 Uiso 1 1 calc R .
C79 C -0.1225(6) 0.18100(17) 0.3414(3) 0.0179(15) Uani 1 1 d . .
H79 H -0.2023 0.1881 0.3313 0.022 Uiso 1 1 calc R .
C83 C -0.5741(6) 0.18478(16) 0.4080(3) 0.0187(15) Uani 1 1 d . .
H83 H -0.6407 0.1976 0.4178 0.022 Uiso 1 1 calc R .
C91 C -0.3126(6) 0.07914(16) 0.4491(3) 0.0200(15) Uani 1 1 d . .
H91 H -0.3652 0.0734 0.4135 0.024 Uiso 1 1 calc R .
C103 C -0.4022(6) 0.08498(15) 0.2725(3) 0.0172(14) Uani 1 1 d . .
C94 C 0.2128(6) 0.10370(18) 0.2293(3) 0.0274(18) Uani 1 1 d . .
H94 H 0.2978 0.1039 0.2215 0.033 Uiso 1 1 calc R .
C62 C -0.1284(5) 0.03944(16) 0.1316(3) 0.0161(15) Uani 1 1 d . .
C56 C -0.2454(6) 0.09156(17) 0.0735(3) 0.0145(14) Uani 1 1 d . .
C68 C -0.3971(5) 0.04653(17) 0.1405(3) 0.0156(14) Uani 1 1 d . .
C105 C -0.3593(6) 0.18305(17) 0.1555(3) 0.0207(16) Uani 1 1 d . .
C75 C 0.0149(6) 0.14002(16) 0.3773(3) 0.0175(15) Uani 1 1 d . .
H75 H 0.0282 0.1196 0.3904 0.021 Uiso 1 1 calc R .
C80 C -0.3700(6) 0.14783(16) 0.3773(3) 0.0143(14) Uani 1 1 d . .
C95 C 0.1581(6) 0.07842(17) 0.2578(3) 0.0217(16) Uani 1 1 d . .
H95 H 0.2070 0.0617 0.2710 0.026 Uiso 1 1 calc R .
C87 C -0.1463(6) 0.11051(17) 0.4934(3) 0.0202(16) Uani 1 1 d . .
H87 H -0.0879 0.1261 0.4879 0.024 Uiso 1 1 calc R .
C104 C -0.3591(6) 0.14904(15) 0.1751(3) 0.0156(14) Uani 1 1 d . .
C102 C -0.1725(6) 0.05616(15) 0.3010(3) 0.0134(13) Uani 1 1 d . .
C78 C -0.0215(6) 0.20090(17) 0.3358(3) 0.0232(16) Uani 1 1 d . .
H78 H -0.0336 0.2212 0.3213 0.028 Uiso 1 1 calc R .
C99 C -0.0511(7) 0.00315(16) 0.3567(3) 0.0265(17) Uani 1 1 d . .
H99 H -0.0119 -0.0141 0.3753 0.032 Uiso 1 1 calc R .
C74 C -0.1047(5) 0.15014(15) 0.3621(3) 0.0117(14) Uani 1 1 d . .
C76 C 0.1144(6) 0.16010(18) 0.3732(3) 0.0225(17) Uani 1 1 d . .
H76 H 0.1938 0.1532 0.3848 0.027 Uiso 1 1 calc R .
C82 C -0.5630(6) 0.17211(17) 0.3441(3) 0.0222(16) Uani 1 1 d . .
H82 H -0.6240 0.1761 0.3114 0.027 Uiso 1 1 calc R .
C98 C 0.0181(6) 0.02653(16) 0.3279(3) 0.0212(15) Uani 1 1 d . .
H98 H 0.1042 0.0248 0.3268 0.025 Uiso 1 1 calc R .
C81 C -0.4626(6) 0.15371(16) 0.3285(3) 0.0206(16) Uani 1 1 d . .
H81 H -0.4565 0.1452 0.2856 0.025 Uiso 1 1 calc R .
C65 C 0.0486(6) -0.00588(17) 0.1004(4) 0.0269(18) Uani 1 1 d . .
H65 H 0.1074 -0.0208 0.0901 0.032 Uiso 1 1 calc R .
C77 C 0.0976(6) 0.19041(17) 0.3521(3) 0.0220(16) Uani 1 1 d . .
H77 H 0.1654 0.2036 0.3488 0.026 Uiso 1 1 calc R .
C110 C -0.2652(6) 0.20307(16) 0.1759(3) 0.0253(16) Uani 1 1 d . .
H110 H -0.1960 0.1955 0.1992 0.030 Uiso 1 1 calc R .
C93 C 0.1393(6) 0.12915(17) 0.2122(3) 0.0210(15) Uani 1 1 d . .
H93 H 0.1750 0.1471 0.1957 0.025 Uiso 1 1 calc R .
C101 C -0.2369(6) 0.03144(16) 0.3299(3) 0.0199(15) Uani 1 1 d . .
H101 H -0.3232 0.0324 0.3306 0.024 Uiso 1 1 calc R .
C92 C 0.0126(6) 0.12718(16) 0.2204(3) 0.0168(14) Uani 1 1 d . .
H92 H -0.0369 0.1440 0.2080 0.020 Uiso 1 1 calc R .
C59 C -0.1955(6) 0.12188(18) -0.0475(3) 0.0238(17) Uani 1 1 d . .
H59 H -0.1777 0.1317 -0.0880 0.029 Uiso 1 1 calc R .
C73 C -0.5061(5) 0.06305(16) 0.1255(3) 0.0160(14) Uani 1 1 d . .
H73 H -0.5018 0.0844 0.1195 0.019 Uiso 1 1 calc R .
C86 C -0.2269(6) 0.10193(16) 0.4399(3) 0.0155(15) Uani 1 1 d . .
C57 C -0.1649(6) 0.11680(17) 0.0721(3) 0.0219(16) Uani 1 1 d . .
H57 H -0.1283 0.1238 0.1121 0.026 Uiso 1 1 calc R .
C96 C 0.0291(6) 0.07738(15) 0.2672(3) 0.0157(14) Uani 1 1 d . .
C106 C -0.4609(7) 0.19496(18) 0.1202(4) 0.0292(18) Uani 1 1 d . .
H106 H -0.5244 0.1816 0.1065 0.035 Uiso 1 1 calc R .
C67 C -0.1082(6) 0.01392(15) 0.1742(3) 0.0165(14) Uani 1 1 d . .
H67 H -0.1542 0.0120 0.2131 0.020 Uiso 1 1 calc R .
C61 C -0.3033(6) 0.08243(17) 0.0132(3) 0.0189(15) Uani 1 1 d . .
H61 H -0.3592 0.0660 0.0132 0.023 Uiso 1 1 calc R .
C88 C -0.1557(6) 0.09525(18) 0.5543(3) 0.0260(16) Uani 1 1 d . .
H88 H -0.1022 0.1005 0.5898 0.031 Uiso 1 1 calc R .
C72 C -0.6193(6) 0.04843(17) 0.1195(3) 0.0214(16) Uani 1 1 d . .
H72 H -0.6903 0.0599 0.1092 0.026 Uiso 1 1 calc R .
C63 C -0.0600(6) 0.04135(17) 0.0728(3) 0.0244(16) Uani 1 1 d . .
H63 H -0.0742 0.0577 0.0432 0.029 Uiso 1 1 calc R .
C58 C -0.1382(6) 0.13175(17) 0.0121(3) 0.0246(17) Uani 1 1 d . .
H58 H -0.0825 0.1482 0.0118 0.030 Uiso 1 1 calc R .
C97 C -0.0404(6) 0.05269(15) 0.3002(3) 0.0162(14) Uani 1 1 d . .
C66 C -0.0202(6) -0.00857(16) 0.1588(3) 0.0224(16) Uani 1 1 d . .
H66 H -0.0074 -0.0253 0.1875 0.027 Uiso 1 1 calc R .
C85 C -0.3835(5) 0.16024(15) 0.4411(3) 0.0160(14) Uani 1 1 d . .
H85 H -0.3228 0.1564 0.4741 0.019 Uiso 1 1 calc R .
C69 C -0.4058(6) 0.01478(17) 0.1509(3) 0.0228(16) Uani 1 1 d . .
H69 H -0.3349 0.0034 0.1617 0.027 Uiso 1 1 calc R .
C71 C -0.6281(6) 0.01672(18) 0.1287(3) 0.0243(17) Uani 1 1 d . .
H71 H -0.7044 0.0067 0.1241 0.029 Uiso 1 1 calc R .
C90 C -0.3223(7) 0.06446(18) 0.5105(3) 0.033(2) Uani 1 1 d . .
H90 H -0.3822 0.0493 0.5167 0.040 Uiso 1 1 calc R .
C84 C -0.4852(6) 0.17814(15) 0.4566(3) 0.0164(14) Uani 1 1 d . .
H84 H -0.4938 0.1858 0.5001 0.020 Uiso 1 1 calc R .
C89 C -0.2417(7) 0.0727(2) 0.5630(3) 0.035(2) Uani 1 1 d . .
H89 H -0.2466 0.0627 0.6044 0.042 Uiso 1 1 calc R .
C64 C 0.0291(6) 0.01918(18) 0.0576(4) 0.0289(18) Uani 1 1 d . .
H64 H 0.0757 0.0211 0.0188 0.035 Uiso 1 1 calc R .
C108 C -0.3776(7) 0.24591(18) 0.1270(4) 0.040(2) Uani 1 1 d . .
H108 H -0.3847 0.2670 0.1188 0.048 Uiso 1 1 calc R .
C70 C -0.5207(7) 0.00004(18) 0.1450(3) 0.0283(18) Uani 1 1 d . .
H70 H -0.5258 -0.0212 0.1521 0.034 Uiso 1 1 calc R .
C107 C -0.4703(7) 0.22593(18) 0.1050(4) 0.039(2) Uani 1 1 d . .
H107 H -0.5381 0.2334 0.0801 0.047 Uiso 1 1 calc R .
C100 C -0.1794(7) 0.00586(17) 0.3575(3) 0.0279(17) Uani 1 1 d . .
H100 H -0.2268 -0.0097 0.3766 0.034 Uiso 1 1 calc R .
C109 C -0.2742(7) 0.23442(19) 0.1614(4) 0.039(2) Uani 1 1 d . .
H109 H -0.2106 0.2478 0.1749 0.046 Uiso 1 1 calc R .
C223 C 0.2292(9) 0.4583(3) 0.3684(5) 0.069(3) Uani 1 1 d . U
H223 H 0.2778 0.4416 0.3550 0.082 Uiso 1 1 calc R .
C222 C 0.2090(11) 0.4636(3) 0.4344(6) 0.084(4) Uani 1 1 d . U
C225 C 0.0932(9) 0.5016(3) 0.3349(6) 0.072(3) Uani 1 1 d . U
H225 H 0.0557 0.5139 0.3018 0.087 Uiso 1 1 calc R .
C224 C 0.1744(11) 0.4787(3) 0.3198(6) 0.086(4) Uani 1 1 d . U
H224 H 0.1955 0.4761 0.2750 0.104 Uiso 1 1 calc R .
C221 C 0.2815(13) 0.4442(3) 0.4840(7) 0.140(6) Uani 1 1 d . U
H22A H 0.3374 0.4571 0.5095 0.210 Uiso 1 1 calc GR .
H22B H 0.3281 0.4289 0.4602 0.210 Uiso 1 1 calc GR .
H22C H 0.2252 0.4341 0.5139 0.210 Uiso 1 1 calc GR .
C226 C 0.0702(10) 0.5055(3) 0.4023(5) 0.074(3) Uani 1 1 d . U
H226 H 0.0131 0.5205 0.4152 0.089 Uiso 1 1 calc R .
C227 C 0.1295(12) 0.4878(3) 0.4518(6) 0.090(4) Uani 1 1 d . U
H227 H 0.1163 0.4922 0.4970 0.108 Uiso 1 1 calc R .
C229 C -0.2530(6) 0.46013(15) -0.3291(4) 0.077(3) Uani 1 1 d . U
C234 C -0.2789(7) 0.46281(18) -0.3977(4) 0.084(4) Uani 1 1 d G U
H234 H -0.2455 0.4487 -0.4277 0.101 Uiso 1 1 calc R .
C233 C -0.3548(7) 0.4866(2) -0.4215(3) 0.140(6) Uani 1 1 d G U
H233 H -0.3722 0.4884 -0.4674 0.168 Uiso 1 1 calc R .
C232 C -0.4048(6) 0.50770(17) -0.3766(4) 0.091(4) Uani 1 1 d G U
H232 H -0.4556 0.5236 -0.3925 0.109 Uiso 1 1 calc R .
C231 C -0.3788(6) 0.50502(15) -0.3080(4) 0.077(3) Uani 1 1 d G U
H231 H -0.4123 0.5191 -0.2780 0.092 Uiso 1 1 calc R .
C230 C -0.3029(6) 0.48123(18) -0.2843(3) 0.068(3) Uani 1 1 d G U
H230 H -0.2856 0.4794 -0.2384 0.082 Uiso 1 1 calc R .
C228 C -0.1772(9) 0.4362(2) -0.3000(6) 0.082(4) Uani 1 1 d . U
H22D H -0.0919 0.4427 -0.2990 0.123 Uiso 1 1 calc GR .
H22E H -0.1853 0.4177 -0.3267 0.123 Uiso 1 1 calc GR .
H22F H -0.2036 0.4320 -0.2550 0.123 Uiso 1 1 calc GR .

loop_
_atom_site_aniso_label
_atom_site_aniso_U_11
_atom_site_aniso_U_22
_atom_site_aniso_U_33
_atom_site_aniso_U_23
_atom_site_aniso_U_13
_atom_site_aniso_U_12
Ru3 0.0132(2) 0.0138(3) 0.0122(2) -0.0009(2) -0.00068(19) -0.0006(2)
P5 0.0115(8) 0.0156(10) 0.0137(8) -0.0010(7) -0.0011(6) -0.0001(7)
P6 0.0147(8) 0.0124(10) 0.0133(8) -0.0001(7) -0.0015(7) -0.0001(7)
O8 0.015(2) 0.014(3) 0.020(2) 0.001(2) -0.0042(18) 0.0031(19)
O7 0.016(2) 0.037(3) 0.025(2) -0.001(2) 0.005(2) -0.009(2)
O9 0.027(3) 0.020(3) 0.033(3) -0.003(2) -0.011(2) 0.000(2)
N3 0.017(3) 0.013(3) 0.010(2) -0.005(2) -0.002(2) -0.001(2)
C120 0.013(3) 0.025(4) 0.023(4) -0.002(3) 0.004(3) 0.003(3)
C135 0.014(3) 0.023(4) 0.013(3) -0.002(3) 0.003(2) 0.004(3)
C141 0.021(3) 0.020(4) 0.008(3) -0.003(3) 0.000(3) 0.002(3)
C118 0.017(3) 0.016(4) 0.019(3) 0.002(3) -0.002(3) -0.005(3)
C117 0.013(3) 0.010(3) 0.017(3) 0.002(3) 0.005(3) 0.000(3)
C142 0.017(3) 0.025(4) 0.020(3) -0.003(3) -0.002(3) -0.001(3)
C131 0.027(4) 0.015(4) 0.023(4) 0.003(3) -0.012(3) -0.001(3)
C114 0.041(5) 0.039(5) 0.023(4) 0.009(4) 0.005(3) -0.005(4)
C147 0.028(4) 0.021(4) 0.015(3) -0.005(3) -0.006(3) 0.004(3)
C111 0.015(3) 0.015(4) 0.015(3) 0.003(3) 0.002(2) -0.002(3)
C155 0.032(4) 0.022(4) 0.026(4) 0.006(3) -0.012(3) 0.002(4)
C153 0.023(4) 0.016(4) 0.010(3) -0.004(3) -0.003(3) 0.004(3)
C115 0.032(4) 0.030(4) 0.017(3) 0.000(4) 0.000(3) 0.003(4)
C126 0.020(4) 0.029(4) 0.018(3) 0.000(3) 0.004(3) -0.011(3)
C130 0.017(3) 0.018(4) 0.017(3) -0.002(3) -0.001(3) 0.004(3)
C125 0.030(4) 0.015(4) 0.018(3) 0.003(3) -0.002(3) -0.005(3)
C123 0.019(3) 0.015(4) 0.009(3) -0.001(3) 0.003(3) -0.001(3)
C158 0.024(3) 0.012(3) 0.011(3) -0.006(3) -0.001(3) -0.002(3)
C119 0.022(4) 0.016(4) 0.021(3) -0.001(3) 0.001(3) 0.000(3)
C156 0.046(5) 0.021(4) 0.020(4) 0.003(3) 0.002(3) -0.009(4)
C129 0.017(3) 0.015(4) 0.012(3) -0.006(3) 0.000(3) 0.005(3)
C148 0.022(3) 0.011(4) 0.013(3) -0.002(3) 0.000(3) -0.001(3)
C157 0.025(4) 0.022(4) 0.018(3) 0.000(3) -0.002(3) -0.005(3)
C150 0.023(4) 0.034(5) 0.017(3) -0.002(3) -0.001(3) -0.003(3)
C140 0.031(4) 0.020(4) 0.023(3) 0.002(3) -0.010(3) 0.003(3)
C116 0.019(3) 0.024(4) 0.020(3) 0.006(3) 0.001(3) 0.003(3)
C113 0.051(5) 0.048(6) 0.027(4) 0.008(4) 0.005(4) -0.033(5)
C124 0.019(3) 0.024(4) 0.012(3) -0.001(3) -0.003(3) 0.002(3)
C127 0.015(3) 0.032(5) 0.015(3) -0.002(3) 0.003(3) 0.001(3)
C144 0.017(4) 0.031(5) 0.035(4) -0.005(4) -0.003(3) -0.007(3)
C121 0.022(4) 0.022(4) 0.025(4) 0.001(3) -0.006(3) 0.003(3)
C162 0.036(5) 0.029(5) 0.061(6) 0.017(5) -0.002(4) 0.009(4)
C128 0.020(4) 0.025(4) 0.014(3) 0.001(3) 0.003(3) -0.001(3)
C152 0.025(4) 0.015(4) 0.012(3) -0.001(3) -0.005(3) 0.001(3)
C160 0.026(4) 0.010(4) 0.025(3) 0.005(3) -0.001(3) 0.007(3)
C143 0.012(3) 0.035(5) 0.029(4) 0.000(4) -0.004(3) -0.002(3)
C136 0.022(4) 0.024(4) 0.017(3) 0.002(3) -0.003(3) -0.001(3)
C149 0.022(4) 0.026(4) 0.015(3) 0.000(3) 0.004(3) -0.009(3)
C154 0.026(4) 0.025(4) 0.025(4) -0.003(3) -0.004(3) 0.003(3)
C151 0.018(4) 0.025(4) 0.020(3) -0.006(3) -0.002(3) 0.006(3)
C132 0.027(4) 0.028(5) 0.032(4) 0.000(4) 0.002(3) 0.010(4)
C145 0.030(4) 0.020(4) 0.033(4) -0.007(3) -0.001(3) -0.004(3)
C139 0.031(4) 0.037(5) 0.014(3) 0.005(3) -0.016(3) 0.000(4)
C163 0.042(5) 0.024(5) 0.067(6) 0.010(4) 0.007(4) 0.013(4)
C146 0.026(4) 0.021(4) 0.023(4) -0.004(3) -0.001(3) -0.001(3)
C122 0.015(3) 0.028(4) 0.018(3) -0.001(3) 0.002(3) -0.002(3)
C134 0.022(4) 0.018(4) 0.034(4) 0.011(3) 0.004(3) 0.001(3)
C161 0.023(4) 0.028(5) 0.047(5) 0.008(4) -0.003(4) 0.001(4)
C137 0.026(4) 0.024(4) 0.023(4) 0.004(3) 0.002(3) 0.000(3)
C138 0.030(4) 0.026(4) 0.024(4) 0.006(3) 0.004(3) 0.007(4)
C165 0.038(5) 0.020(4) 0.043(4) 0.000(4) -0.004(4) 0.001(4)
C112 0.034(4) 0.029(5) 0.018(3) 0.000(3) -0.001(3) -0.013(4)
C133 0.015(4) 0.037(5) 0.043(5) 0.007(4) 0.008(3) 0.009(3)
C164 0.059(6) 0.025(5) 0.048(5) 0.001(4) -0.006(4) -0.006(4)
C159 0.031(4) 0.017(4) 0.013(3) -0.003(3) 0.000(3) 0.008(3)
Ru1 0.0127(3) 0.0118(2) 0.0108(2) 0.0006(2) -0.0009(2) 0.0004(2)
P2 0.0127(8) 0.0119(9) 0.0100(7) 0.0001(7) 0.0000(6) -0.0012(7)
P1 0.0124(8) 0.0121(9) 0.0112(8) 0.0011(7) 0.0001(6) 0.0009(7)
O3 0.014(2) 0.028(3) 0.025(2) 0.002(2) 0.0043(19) -0.002(2)
O2 0.014(2) 0.015(3) 0.018(2) -0.0030(19) 0.0000(18) 0.0041(19)
O1 0.018(2) 0.035(3) 0.017(2) 0.000(2) -0.0039(19) -0.009(2)
N1 0.014(3) 0.019(3) 0.014(3) 0.006(2) 0.000(2) 0.001(2)
C31 0.011(3) 0.011(4) 0.014(3) -0.002(3) 0.000(2) 0.002(3)
C1 0.011(3) 0.017(4) 0.013(3) -0.001(3) -0.001(2) -0.006(3)
C7 0.015(3) 0.011(4) 0.010(3) 0.003(3) 0.000(2) -0.002(3)
C12 0.018(3) 0.009(3) 0.019(3) 0.002(3) 0.000(3) 0.002(3)
C34 0.023(4) 0.019(4) 0.027(4) 0.008(3) -0.003(3) 0.005(3)
C25 0.020(3) 0.017(4) 0.006(3) -0.002(3) -0.002(2) 0.000(3)
C19 0.015(3) 0.013(4) 0.009(3) 0.001(3) 0.002(2) 0.001(3)
C17 0.029(4) 0.036(5) 0.019(3) 0.001(4) 0.008(3) 0.001(4)
C32 0.031(4) 0.027(4) 0.019(3) -0.007(3) -0.001(3) 0.006(3)
C21 0.025(4) 0.014(4) 0.018(3) -0.002(3) -0.004(3) -0.005(3)
C26 0.028(4) 0.019(4) 0.016(3) 0.001(3) -0.005(3) 0.000(3)
C35 0.029(4) 0.015(4) 0.025(4) 0.003(3) 0.005(3) 0.007(3)
C37 0.021(3) 0.020(4) 0.014(3) 0.005(3) -0.004(3) -0.005(3)
C15 0.030(4) 0.023(4) 0.028(4) -0.005(3) -0.012(3) -0.006(3)
C13 0.016(3) 0.012(4) 0.009(3) -0.002(3) -0.001(2) 0.003(3)
C16 0.038(4) 0.031(5) 0.016(3) -0.003(3) -0.005(3) -0.002(4)
C30 0.017(3) 0.016(4) 0.021(3) 0.001(3) 0.005(3) -0.005(3)
C18 0.017(3) 0.024(4) 0.018(3) 0.001(3) 0.001(3) -0.002(3)
C48 0.024(4) 0.013(4) 0.014(3) 0.000(3) 0.002(3) -0.004(3)
C10 0.015(3) 0.022(4) 0.022(4) 0.004(3) -0.001(3) -0.007(3)
C11 0.015(3) 0.025(4) 0.013(3) 0.004(3) 0.000(3) 0.004(3)
C47 0.028(4) 0.015(4) 0.007(3) 0.002(3) 0.002(3) 0.001(3)
C6 0.021(4) 0.021(4) 0.012(3) 0.005(3) 0.002(3) -0.003(3)
C20 0.023(4) 0.019(4) 0.012(3) 0.003(3) 0.002(3) -0.001(3)
C14 0.022(4) 0.021(4) 0.020(3) -0.001(3) -0.002(3) -0.002(3)
C8 0.018(3) 0.015(4) 0.016(3) -0.004(3) -0.003(3) 0.001(3)
C4 0.015(3) 0.020(4) 0.030(4) -0.002(3) -0.007(3) 0.014(3)
C2 0.010(3) 0.023(4) 0.016(3) 0.005(3) -0.001(3) 0.004(3)
C49 0.033(4) 0.019(4) 0.012(3) 0.002(3) -0.006(3) 0.008(3)
C43 0.029(4) 0.024(4) 0.038(4) 0.009(4) 0.018(4) 0.010(4)
C9 0.025(4) 0.012(4) 0.027(4) -0.005(3) 0.003(3) 0.001(3)
C5 0.026(4) 0.012(4) 0.019(3) 0.007(3) 0.000(3) 0.002(3)
C41 0.014(3) 0.024(4) 0.016(3) 0.010(3) 0.007(3) -0.003(3)
C36 0.027(4) 0.016(4) 0.020(3) 0.007(3) 0.003(3) 0.003(3)
C24 0.014(3) 0.023(4) 0.019(3) -0.009(3) 0.001(2) -0.001(3)
C38 0.020(4) 0.037(5) 0.017(3) 0.005(3) -0.003(3) -0.008(3)
C46 0.033(4) 0.025(4) 0.010(3) -0.001(3) 0.001(3) 0.001(3)
C44 0.050(5) 0.023(5) 0.035(4) -0.005(4) 0.018(4) 0.012(4)
C27 0.016(3) 0.028(5) 0.025(4) 0.001(3) -0.002(3) 0.002(3)
C29 0.034(4) 0.013(4) 0.031(4) 0.000(3) 0.004(3) -0.004(3)
C23 0.022(4) 0.027(4) 0.015(3) -0.004(3) 0.004(3) 0.001(3)
C51 0.025(4) 0.026(5) 0.047(5) 0.004(4) 0.010(4) 0.008(4)
C42 0.029(4) 0.011(4) 0.016(3) 0.004(3) 0.008(3) 0.006(3)
C55 0.051(5) 0.020(4) 0.035(4) -0.001(4) 0.000(4) 0.013(4)
C45 0.048(5) 0.014(4) 0.025(4) -0.005(3) 0.008(4) 0.003(4)
C50 0.035(4) 0.022(4) 0.020(4) 0.002(3) 0.009(3) -0.004(4)
C22 0.034(4) 0.025(4) 0.007(3) -0.004(3) 0.000(3) 0.007(3)
C33 0.038(4) 0.019(4) 0.017(3) -0.001(3) -0.008(3) 0.004(3)
C39 0.020(4) 0.052(6) 0.015(3) 0.013(4) -0.004(3) -0.006(4)
C52 0.051(6) 0.043(6) 0.053(6) 0.007(5) 0.025(5) 0.018(5)
C3 0.018(4) 0.028(4) 0.023(4) 0.004(3) 0.004(3) 0.007(3)
C53 0.095(8) 0.031(6) 0.037(5) 0.005(4) 0.017(5) 0.019(6)
C28 0.022(4) 0.029(5) 0.034(4) -0.003(4) 0.010(3) -0.016(3)
C40 0.015(3) 0.039(5) 0.018(3) 0.010(3) -0.002(3) 0.002(3)
C54 0.090(7) 0.026(5) 0.033(5) -0.007(4) -0.010(5) -0.004(5)
Ru4 0.0130(3) 0.0145(3) 0.0125(2) 0.0012(2) -0.00073(19) -0.0010(2)
P8 0.0124(8) 0.0145(10) 0.0122(8) -0.0002(7) -0.0012(6) -0.0001(7)
P7 0.0158(9) 0.0158(10) 0.0148(8) 0.0021(7) -0.0020(7) -0.0018(7)
O11 0.016(2) 0.022(3) 0.015(2) -0.003(2) -0.0012(18) -0.002(2)
O10 0.025(3) 0.045(4) 0.021(2) 0.007(2) -0.006(2) -0.015(3)
O12 0.015(2) 0.031(3) 0.029(3) -0.001(2) 0.001(2) 0.002(2)
N4 0.017(3) 0.021(3) 0.013(3) 0.006(2) 0.002(2) 0.002(3)
C184 0.021(3) 0.012(4) 0.015(3) 0.000(3) -0.004(3) -0.001(3)
C196 0.011(3) 0.014(4) 0.016(3) 0.001(3) -0.002(3) 0.000(3)
C202 0.021(4) 0.026(4) 0.016(3) 0.007(3) 0.001(3) 0.002(3)
C173 0.018(3) 0.031(5) 0.022(3) -0.005(4) -0.004(3) -0.001(3)
C190 0.017(3) 0.017(4) 0.008(3) -0.002(3) 0.003(2) 0.001(3)
C194 0.023(4) 0.010(4) 0.024(4) -0.003(3) 0.000(3) -0.001(3)
C204 0.027(4) 0.035(5) 0.026(4) 0.004(4) -0.012(3) -0.015(4)
C197 0.013(3) 0.025(4) 0.020(3) -0.001(3) 0.001(3) 0.003(3)
C208 0.024(4) 0.020(4) 0.016(3) 0.009(3) 0.006(3) 0.003(3)
C174 0.026(4) 0.045(5) 0.021(4) -0.005(4) 0.009(3) -0.007(4)
C200 0.020(4) 0.021(4) 0.023(4) 0.000(3) -0.001(3) 0.007(3)
C192 0.011(3) 0.023(4) 0.018(3) -0.003(3) -0.001(3) -0.003(3)
C216 0.032(4) 0.027(5) 0.040(5) 0.003(4) 0.013(4) -0.002(4)
C199 0.018(4) 0.019(4) 0.025(4) 0.001(3) -0.008(3) 0.005(3)
C215 0.026(4) 0.014(4) 0.024(4) 0.001(3) 0.007(3) 0.002(3)
C168 0.018(4) 0.034(5) 0.036(4) 0.002(4) -0.003(3) 0.006(3)
C166 0.018(3) 0.016(4) 0.023(3) 0.003(3) -0.004(3) 0.001(3)
C195 0.011(3) 0.020(4) 0.020(3) -0.005(3) -0.003(3) 0.006(3)
C188 0.036(4) 0.036(5) 0.018(3) -0.007(4) 0.004(3) 0.006(4)
C178 0.018(3) 0.020(4) 0.016(3) 0.008(3) 0.002(3) 0.001(3)
C207 0.024(3) 0.027(4) 0.010(3) 0.012(3) 0.002(2) 0.004(3)
C206 0.017(3) 0.045(6) 0.023(3) 0.016(4) 0.001(3) 0.004(4)
C220 0.038(5) 0.032(5) 0.030(4) -0.006(4) 0.000(3) 0.003(4)
C201 0.020(3) 0.019(4) 0.009(3) 0.001(3) 0.004(3) 0.000(3)
C172 0.021(3) 0.014(4) 0.011(3) 0.005(3) 0.003(2) -0.002(3)
C175 0.036(4) 0.032(5) 0.018(3) -0.003(3) -0.001(3) -0.004(4)
C198 0.025(4) 0.020(4) 0.017(3) 0.006(3) -0.001(3) 0.004(3)
C209 0.036(5) 0.031(5) 0.040(4) 0.016(4) 0.014(4) 0.014(4)
C179 0.019(4) 0.026(4) 0.031(4) -0.002(3) -0.007(3) 0.005(3)
C183 0.031(4) 0.020(4) 0.025(4) 0.005(3) 0.001(3) -0.010(3)
C214 0.028(4) 0.018(4) 0.017(3) 0.002(3) 0.004(3) 0.004(3)
C213 0.026(4) 0.015(4) 0.015(3) 0.004(3) 0.007(3) 0.002(3)
C211 0.074(7) 0.022(5) 0.033(5) -0.005(4) 0.014(5) 0.010(5)
C182 0.034(4) 0.017(4) 0.030(4) 0.006(3) 0.007(3) 0.010(3)
C191 0.023(4) 0.022(4) 0.011(3) 0.003(3) -0.003(3) -0.001(3)
C203 0.024(4) 0.029(5) 0.013(3) 0.005(3) 0.001(3) -0.002(3)
C217 0.051(5) 0.022(5) 0.046(5) 0.005(4) 0.020(4) 0.011(4)
C171 0.017(4) 0.040(5) 0.048(5) 0.019(4) 0.001(3) 0.001(4)
C189 0.029(4) 0.018(4) 0.019(3) 0.001(3) 0.002(3) -0.009(3)
C205 0.016(4) 0.060(6) 0.025(4) 0.020(4) -0.005(3) -0.007(4)
C185 0.033(4) 0.017(4) 0.018(3) 0.001(3) 0.002(3) 0.001(3)
C176 0.022(4) 0.023(4) 0.030(4) 0.003(3) -0.006(3) -0.008(3)
C219 0.056(5) 0.041(5) 0.024(4) -0.008(4) -0.001(4) -0.003(5)
C177 0.024(4) 0.026(4) 0.019(3) 0.009(3) 0.002(3) -0.002(3)
C167 0.018(3) 0.025(4) 0.025(4) 0.003(3) 0.006(3) -0.004(3)
C180 0.019(4) 0.041(5) 0.032(4) 0.003(4) -0.004(3) 0.007(4)
C187 0.041(5) 0.021(4) 0.017(3) -0.006(3) -0.005(3) 0.006(4)
C193 0.013(3) 0.023(4) 0.027(4) 0.002(3) -0.001(3) -0.007(3)
C212 0.042(5) 0.022(4) 0.024(4) 0.001(3) 0.007(3) 0.000(4)
C170 0.027(4) 0.024(5) 0.070(6) 0.023(4) 0.002(4) -0.007(4)
C186 0.035(4) 0.025(4) 0.023(4) 0.000(3) -0.007(3) -0.004(4)
C181 0.026(4) 0.035(5) 0.040(5) 0.020(4) 0.010(4) 0.005(4)
C169 0.022(4) 0.027(5) 0.066(6) 0.008(4) 0.002(4) -0.004(4)
C218 0.062(6) 0.025(5) 0.035(4) -0.007(4) 0.016(4) -0.003(4)
C210 0.054(6) 0.026(5) 0.041(5) 0.002(4) 0.024(4) 0.018(4)
Ru2 0.0119(2) 0.0147(3) 0.0107(2) -0.0019(2) -0.00059(18) 0.0010(2)
P3 0.0137(8) 0.0169(10) 0.0109(8) -0.0013(7) -0.0024(6) 0.0012(7)
P4 0.0122(8) 0.0144(10) 0.0114(8) -0.0031(7) -0.0001(6) 0.0005(7)
O5 0.017(2) 0.018(3) 0.018(2) 0.000(2) 0.0004(18) 0.002(2)
O6 0.023(3) 0.019(3) 0.031(3) 0.004(2) -0.011(2) -0.002(2)
O4 0.016(2) 0.034(3) 0.019(2) -0.001(2) 0.002(2) -0.002(2)
N2 0.016(3) 0.016(3) 0.012(2) -0.003(2) 0.000(2) 0.002(2)
C60 0.024(3) 0.034(5) 0.006(3) 0.003(3) 0.002(3) -0.001(4)
C79 0.015(3) 0.025(4) 0.013(3) -0.003(3) 0.003(3) -0.002(3)
C83 0.015(3) 0.012(4) 0.029(4) -0.004(3) 0.007(3) 0.003(3)
C91 0.025(4) 0.017(4) 0.018(3) -0.001(3) 0.000(3) -0.004(3)
C103 0.022(4) 0.016(4) 0.014(3) -0.003(3) -0.002(3) 0.004(3)
C94 0.019(4) 0.043(5) 0.021(4) -0.009(4) 0.003(3) 0.000(4)
C62 0.013(3) 0.017(4) 0.019(3) -0.006(3) -0.003(3) -0.001(3)
C56 0.014(3) 0.017(4) 0.012(3) -0.001(3) 0.001(2) 0.004(3)
C68 0.011(3) 0.026(4) 0.010(3) -0.006(3) -0.003(2) -0.001(3)
C105 0.025(4) 0.021(4) 0.016(3) 0.000(3) 0.001(3) -0.002(3)
C75 0.021(4) 0.017(4) 0.014(3) -0.002(3) 0.003(3) 0.001(3)
C80 0.011(3) 0.015(4) 0.017(3) -0.003(3) 0.002(3) -0.003(3)
C95 0.020(4) 0.026(4) 0.019(3) -0.007(3) -0.002(3) 0.006(3)
C87 0.015(3) 0.029(4) 0.017(3) -0.005(3) -0.002(3) -0.001(3)
C104 0.021(4) 0.014(4) 0.012(3) 0.001(3) 0.002(3) 0.003(3)
C102 0.020(3) 0.013(3) 0.008(3) -0.003(3) 0.000(2) 0.000(3)
C78 0.027(4) 0.024(4) 0.019(3) -0.001(3) 0.003(3) 0.000(3)
C99 0.042(5) 0.009(4) 0.028(4) -0.003(3) -0.003(3) 0.007(3)
C74 0.010(3) 0.016(4) 0.010(3) -0.008(3) 0.005(2) -0.001(3)
C76 0.016(3) 0.036(5) 0.016(3) -0.004(3) -0.003(3) -0.004(3)
C82 0.013(3) 0.034(5) 0.019(3) -0.004(3) -0.003(3) 0.003(3)
C98 0.021(4) 0.021(4) 0.021(3) -0.007(3) -0.003(3) 0.005(3)
C81 0.016(3) 0.031(4) 0.014(3) 0.002(3) 0.002(3) 0.004(3)
C65 0.018(4) 0.023(4) 0.040(4) -0.014(4) -0.002(3) 0.007(3)
C77 0.019(4) 0.027(4) 0.020(3) -0.005(3) 0.001(3) -0.006(3)
C110 0.024(4) 0.018(4) 0.033(4) 0.005(3) 0.000(3) 0.005(3)
C93 0.020(4) 0.026(4) 0.018(3) -0.003(3) 0.002(3) -0.008(3)
C101 0.023(4) 0.020(4) 0.017(3) -0.006(3) -0.001(3) 0.000(3)
C92 0.018(3) 0.021(4) 0.011(3) 0.000(3) -0.001(3) -0.001(3)
C59 0.024(4) 0.038(5) 0.010(3) 0.001(3) 0.005(3) 0.007(4)
C73 0.021(3) 0.021(4) 0.006(3) -0.002(3) -0.001(2) 0.006(3)
C86 0.018(3) 0.014(4) 0.014(3) -0.003(3) 0.002(3) 0.004(3)
C57 0.021(4) 0.030(4) 0.015(3) -0.001(3) 0.000(3) 0.002(3)
C96 0.014(3) 0.018(4) 0.016(3) -0.010(3) -0.005(3) 0.005(3)
C106 0.031(4) 0.021(4) 0.036(4) 0.007(3) -0.008(3) 0.001(3)
C67 0.017(3) 0.017(4) 0.015(3) -0.003(3) 0.001(3) 0.002(3)
C61 0.017(3) 0.024(4) 0.016(3) -0.007(3) 0.003(3) 0.000(3)
C88 0.023(4) 0.033(5) 0.022(3) 0.002(4) -0.005(3) 0.002(4)
C72 0.018(4) 0.026(4) 0.020(3) 0.000(3) -0.005(3) -0.001(3)
C63 0.023(4) 0.025(4) 0.026(4) -0.003(3) 0.001(3) -0.002(3)
C58 0.023(4) 0.025(4) 0.026(4) 0.009(3) 0.004(3) -0.002(3)
C97 0.025(4) 0.016(4) 0.008(3) -0.003(3) -0.003(3) 0.007(3)
C66 0.026(4) 0.015(4) 0.026(4) -0.005(3) -0.008(3) 0.002(3)
C85 0.013(3) 0.020(4) 0.016(3) 0.001(3) 0.001(3) 0.004(3)
C69 0.027(4) 0.022(4) 0.019(3) -0.001(3) -0.005(3) 0.006(3)
C71 0.017(3) 0.034(5) 0.022(3) 0.001(3) -0.002(3) -0.010(3)
C90 0.050(5) 0.029(5) 0.022(4) 0.002(4) 0.006(4) -0.018(4)
C84 0.021(3) 0.014(4) 0.015(3) -0.004(3) 0.008(3) -0.001(3)
C89 0.051(5) 0.037(5) 0.017(4) 0.006(4) 0.005(4) 0.008(4)
C64 0.020(4) 0.033(5) 0.033(4) -0.008(4) 0.008(3) -0.001(4)
C108 0.045(5) 0.013(4) 0.062(5) 0.009(4) 0.008(4) 0.008(4)
C70 0.030(4) 0.018(4) 0.037(4) 0.004(3) -0.004(3) 0.000(3)
C107 0.033(4) 0.027(5) 0.057(5) 0.015(4) -0.009(4) 0.003(4)
C100 0.041(5) 0.014(4) 0.029(4) 0.002(3) 0.003(3) -0.002(3)
C109 0.038(5) 0.029(5) 0.050(5) -0.002(4) 0.001(4) 0.002(4)
C223 0.064(6) 0.068(7) 0.074(6) -0.017(6) 0.004(5) -0.012(5)
C222 0.082(7) 0.080(8) 0.090(7) 0.003(7) -0.020(6) -0.016(6)
C225 0.063(6) 0.063(7) 0.091(7) -0.019(6) 0.003(6) 0.002(6)
C224 0.084(7) 0.072(8) 0.103(8) -0.009(7) 0.001(6) -0.011(6)
C221 0.193(14) 0.093(11) 0.131(11) 0.023(9) -0.082(10) -0.016(11)
C226 0.080(7) 0.072(7) 0.071(6) -0.017(6) 0.004(6) -0.008(6)
C227 0.117(8) 0.074(8) 0.079(7) -0.024(6) 0.005(7) -0.015(7)
C229 0.060(6) 0.060(7) 0.111(8) -0.008(6) 0.020(6) -0.025(5)
C234 0.090(7) 0.092(8) 0.071(6) -0.012(6) 0.002(6) -0.008(7)
C233 0.160(10) 0.136(10) 0.124(9) -0.018(9) 0.017(8) -0.007(9)
C232 0.086(7) 0.085(8) 0.102(8) -0.007(7) 0.038(7) -0.023(6)
C231 0.074(7) 0.074(7) 0.083(7) 0.013(6) 0.010(6) -0.008(6)
C230 0.073(6) 0.071(7) 0.061(6) -0.028(5) 0.035(5) -0.036(5)
C228 0.063(7) 0.048(7) 0.136(10) 0.007(7) 0.013(7) -0.020(6)

loop_
_atom_type_symbol
_atom_type_description
_atom_type_scat_dispersion_real
_atom_type_scat_dispersion_imag
_atom_type_scat_source
C C 0.0033 0.0016 'International Tables Vol C Tables 4.2.6.8 and 6.1.1.4'
H H 0.0000 0.0000 'International Tables Vol C Tables 4.2.6.8 and 6.1.1.4'
N N 0.0061 0.0033 'International Tables Vol C Tables 4.2.6.8 and 6.1.1.4'
O O 0.0106 0.0060 'International Tables Vol C Tables 4.2.6.8 and 6.1.1.4'
P P 0.1023 0.0942 'International Tables Vol C Tables 4.2.6.8 and 6.1.1.4'
Ru Ru -1.2594 0.8363 'International Tables Vol C Tables 4.2.6.8 and 6.1.1.4'

loop_
_geom_angle_atom_site_label_1
_geom_angle_atom_site_label_2
_geom_angle_atom_site_label_3
_geom_angle
P5 Ru3 P6 177.17(7)
O8 Ru3 P5 84.54(11)
O8 Ru3 P6 92.67(11)
N3 Ru3 P5 90.96(12)
N3 Ru3 P6 89.36(12)
N3 Ru3 O8 86.05(17)
C147 Ru3 P5 88.84(19)
C147 Ru3 P6 91.26(19)
C147 Ru3 O8 102.4(2)
C147 Ru3 N3 171.5(3)
C147 Ru3 C158 92.9(3)
C158 Ru3 P5 92.79(16)
C158 Ru3 P6 90.03(16)
C158 Ru3 O8 164.4(2)
C158 Ru3 N3 78.6(2)
C117 P5 Ru3 116.1(2)
C111 P5 Ru3 121.4(2)
C111 P5 C117 98.6(3)
C123 P5 Ru3 110.37(19)
C123 P5 C117 103.0(3)
C123 P5 C111 105.2(3)
C135 P6 Ru3 116.7(2)
C141 P6 Ru3 116.31(19)
C141 P6 C135 101.5(3)
C141 P6 C129 103.1(3)
C129 P6 Ru3 115.4(2)
C129 P6 C135 101.6(3)
C159 O8 Ru3 126.1(4)
C148 N3 Ru3 125.9(4)
C148 N3 C152 119.3(5)
C152 N3 Ru3 114.7(4)
C119 C120 H120 120.3
C121 C120 H120 120.3
C121 C120 C119 119.5(6)
C140 C135 P6 121.6(6)
C136 C135 P6 119.9(5)
C136 C135 C140 118.2(6)
C142 C141 P6 117.3(5)
C142 C141 C146 118.8(6)
C146 C141 P6 123.8(5)
C117 C118 H118 119.8
C119 C118 H118 119.8
C119 C118 C117 120.4(6)
C118 C117 P5 118.9(5)
C122 C117 P5 123.0(5)
C122 C117 C118 118.2(6)
C141 C142 H142 119.8
C143 C142 C141 120.4(7)
C143 C142 H142 119.8
C130 C131 H131 120.2
C130 C131 C132 119.6(7)
C132 C131 H131 120.2
C115 C114 H114 119.9
C115 C114 C113 120.1(7)
C113 C114 H114 119.9
O7 C147 Ru3 175.7(6)
C116 C111 P5 124.0(5)
C116 C111 C112 118.4(6)
C112 C111 P5 117.2(5)
C156 C155 H155 120.4
C154 C155 H155 120.4
C154 C155 C156 119.3(7)
C158 C153 C152 116.4(6)
C154 C153 C158 121.2(6)
C154 C153 C152 122.4(6)
C114 C115 H115 120.0
C116 C115 C114 120.0(6)
C116 C115 H115 120.0
C125 C126 H126 120.0
C125 C126 C127 120.0(6)
C127 C126 H126 120.0
C131 C130 H130 119.3
C131 C130 C129 121.3(6)
C129 C130 H130 119.3
C126 C125 H125 119.7
C126 C125 C124 120.6(7)
C124 C125 H125 119.7
C124 C123 P5 120.2(5)
C124 C123 C128 118.7(6)
C128 C123 P5 120.4(5)
C153 C158 Ru3 115.0(5)
C157 C158 Ru3 129.5(5)
C157 C158 C153 115.5(6)
C120 C119 H119 119.8
C118 C119 C120 120.5(6)
C118 C119 H119 119.8
C155 C156 H156 119.6
C157 C156 C155 120.9(7)
C157 C156 H156 119.6
C130 C129 P6 119.9(5)
C134 C129 P6 121.7(5)
C134 C129 C130 118.4(6)
N3 C148 H148 118.8
N3 C148 C149 122.5(6)
C149 C148 H148 118.8
C158 C157 H157 119.0
C156 C157 C158 122.1(6)
C156 C157 H157 119.0
C149 C150 H150 120.2
C151 C150 H150 120.2
C151 C150 C149 119.7(6)
C135 C140 H140 120.0
C135 C140 C139 120.0(7)
C139 C140 H140 120.0
C111 C116 H116 119.5
C115 C116 C111 120.9(6)
C115 C116 H116 119.5
C114 C113 H113 120.0
C112 C113 C114 120.1(7)
C112 C113 H113 120.0
C125 C124 H124 120.1
C123 C124 C125 119.8(6)
C123 C124 H124 120.1
C126 C127 H127 120.3
C128 C127 C126 119.4(6)
C128 C127 H127 120.3
C143 C144 H144 120.3
C145 C144 H144 120.3
C145 C144 C143 119.3(6)
C120 C121 H121 119.7
C120 C121 C122 120.5(6)
C122 C121 H121 119.7
C163 C162 H162 119.5
C163 C162 C161 121.0(8)
C161 C162 H162 119.5
C123 C128 H128 119.2
C127 C128 C123 121.6(7)
C127 C128 H128 119.2
N3 C152 C153 114.8(5)
N3 C152 C151 120.2(6)
C151 C152 C153 125.0(6)
C161 C160 C165 118.1(7)
C161 C160 C159 120.2(7)
C165 C160 C159 121.7(6)
C142 C143 H143 120.0
C144 C143 C142 120.0(6)
C144 C143 H143 120.0
C135 C136 H136 119.4
C137 C136 C135 121.2(6)
C137 C136 H136 119.4
C148 C149 C150 118.5(7)
C148 C149 H149 120.8
C150 C149 H149 120.8
C155 C154 C153 121.1(7)
C155 C154 H154 119.5
C153 C154 H154 119.5
C150 C151 C152 119.6(6)
C150 C151 H151 120.2
C152 C151 H151 120.2
C131 C132 H132 120.3
C133 C132 C131 119.3(7)
C133 C132 H132 120.3
C144 C145 H145 119.3
C146 C145 C144 121.5(7)
C146 C145 H145 119.3
C140 C139 H139 119.7
C138 C139 C140 120.7(6)
C138 C139 H139 119.7
C162 C163 H163 120.3
C162 C163 C164 119.4(8)
C164 C163 H163 120.3
C141 C146 H146 120.0
C145 C146 C141 119.9(7)
C145 C146 H146 120.0
C117 C122 C121 121.0(6)
C117 C122 H122 119.5
C121 C122 H122 119.5
C129 C134 H134 120.1
C129 C134 C133 119.8(6)
C133 C134 H134 120.1
C162 C161 C160 120.8(8)
C162 C161 H161 119.6
C160 C161 H161 119.6
C136 C137 H137 119.5
C138 C137 C136 121.1(7)
C138 C137 H137 119.5
C139 C138 H138 120.6
C137 C138 C139 118.9(6)
C137 C138 H138 120.6
C160 C165 H165 119.9
C160 C165 C164 120.2(7)
C164 C165 H165 119.9
C111 C112 H112 119.8
C113 C112 C111 120.5(6)
C113 C112 H112 119.8
C132 C133 C134 121.4(7)
C132 C133 H133 119.3
C134 C133 H133 119.3
C163 C164 C165 120.4(8)
C163 C164 H164 119.8
C165 C164 H164 119.8
O8 C159 C160 114.9(6)
O9 C159 O8 126.2(6)
O9 C159 C160 118.7(6)
P1 Ru1 P2 179.54(7)
O2 Ru1 P2 87.24(11)
O2 Ru1 P1 92.39(12)
N1 Ru1 P2 90.45(13)
N1 Ru1 P1 89.80(13)
N1 Ru1 O2 86.62(18)
C48 Ru1 P2 91.11(19)
C48 Ru1 P1 88.68(19)
C48 Ru1 O2 99.6(2)
C48 Ru1 N1 173.6(2)
C48 Ru1 C47 94.8(3)
C47 Ru1 P2 92.13(17)
C47 Ru1 P1 88.30(17)
C47 Ru1 O2 165.6(2)
C47 Ru1 N1 79.0(2)
C31 P2 Ru1 122.16(19)
C25 P2 Ru1 113.92(19)
C25 P2 C31 100.2(3)
C25 P2 C19 105.5(3)
C19 P2 Ru1 114.0(2)
C19 P2 C31 98.7(3)
C1 P1 Ru1 118.1(2)
C1 P1 C13 99.1(3)
C7 P1 Ru1 111.48(19)
C7 P1 C1 102.4(3)
C7 P1 C13 104.9(3)
C13 P1 Ru1 118.8(2)
C49 O2 Ru1 125.2(4)
C37 N1 Ru1 125.4(4)
C37 N1 C41 119.7(5)
C41 N1 Ru1 114.7(4)
C32 C31 P2 121.5(5)
C32 C31 C36 117.3(6)
C36 C31 P2 121.0(5)
C6 C1 P1 119.4(5)
C2 C1 P1 122.0(5)
C2 C1 C6 118.7(6)
C12 C7 P1 120.0(5)
C8 C7 P1 119.9(5)
C8 C7 C12 119.8(6)
C7 C12 H12 120.1
C11 C12 C7 119.8(6)
C11 C12 H12 120.1
C35 C34 H34 120.3
C33 C34 H34 120.3
C33 C34 C35 119.5(7)
C26 C25 P2 120.0(5)
C26 C25 C30 118.1(6)
C30 C25 P2 121.8(5)
C20 C19 P2 117.3(4)
C20 C19 C24 117.9(6)
C24 C19 P2 124.6(5)
C16 C17 H17 119.8
C16 C17 C18 120.5(6)
C18 C17 H17 119.8
C31 C32 H32 119.4
C31 C32 C33 121.2(6)
C33 C32 H32 119.4
C20 C21 H21 120.3
C20 C21 C22 119.4(6)
C22 C21 H21 120.3
C25 C26 H26 119.5
C27 C26 C25 121.0(7)
C27 C26 H26 119.5
C34 C35 H35 120.0
C34 C35 C36 120.0(6)
C36 C35 H35 120.0
N1 C37 H37 118.5
N1 C37 C38 123.0(6)
C38 C37 H37 118.5
C16 C15 H15 119.8
C16 C15 C14 120.3(7)
C14 C15 H15 119.8
C18 C13 P1 123.7(5)
C18 C13 C14 118.8(6)
C14 C13 P1 116.9(4)
C17 C16 H16 120.1
C15 C16 C17 119.9(6)
C15 C16 H16 120.1
C25 C30 H30 119.7
C29 C30 C25 120.7(6)
C29 C30 H30 119.7
C17 C18 H18 119.9
C13 C18 C17 120.1(6)
C13 C18 H18 119.9
O1 C48 Ru1 175.6(6)
C11 C10 H10 120.0
C9 C10 H10 120.0
C9 C10 C11 120.0(6)
C12 C11 C10 120.2(6)
C12 C11 H11 119.9
C10 C11 H11 119.9
C46 C47 Ru1 128.3(5)
C46 C47 C42 116.5(6)
C42 C47 Ru1 115.1(5)
C1 C6 H6 119.9
C5 C6 C1 120.3(6)
C5 C6 H6 119.9
C19 C20 H20 119.1
C21 C20 C19 121.9(6)
C21 C20 H20 119.1
C15 C14 C13 120.5(6)
C15 C14 H14 119.8
C13 C14 H14 119.8
C7 C8 H8 119.9
C7 C8 C9 120.1(6)
C9 C8 H8 119.9
C5 C4 H4 120.6
C3 C4 H4 120.6
C3 C4 C5 118.7(6)
C1 C2 H2 119.9
C1 C2 C3 120.3(6)
C3 C2 H2 119.9
O3 C49 O2 127.1(6)
O3 C49 C50 118.5(6)
O2 C49 C50 114.3(6)
C44 C43 H43 119.7
C44 C43 C42 120.7(7)
C42 C43 H43 119.7
C10 C9 C8 120.0(7)
C10 C9 H9 120.0
C8 C9 H9 120.0
C6 C5 C4 121.0(6)
C6 C5 H5 119.5
C4 C5 H5 119.5
N1 C41 C42 115.4(5)
N1 C41 C40 119.6(6)
C40 C41 C42 125.0(6)
C31 C36 H36 119.3
C35 C36 C31 121.3(6)
C35 C36 H36 119.3
C19 C24 H24 120.0
C23 C24 C19 120.0(6)
C23 C24 H24 120.0
C37 C38 H38 121.1
C37 C38 C39 117.8(7)
C39 C38 H38 121.1
C47 C46 H46 119.1
C45 C46 C47 121.8(7)
C45 C46 H46 119.1
C43 C44 H44 120.0
C43 C44 C45 120.0(7)
C45 C44 H44 120.0
C26 C27 H27 120.3
C28 C27 C26 119.5(6)
C28 C27 H27 120.3
C30 C29 H29 119.8
C28 C29 C30 120.3(7)
C28 C29 H29 119.8
C24 C23 H23 119.4
C22 C23 C24 121.1(6)
C22 C23 H23 119.4
C50 C51 H51 120.1
C50 C51 C52 119.9(8)
C52 C51 H51 120.1
C47 C42 C41 115.8(6)
C43 C42 C47 120.6(7)
C43 C42 C41 123.5(6)
C50 C55 H55 119.7
C50 C55 C54 120.7(8)
C54 C55 H55 119.7
C46 C45 H45 119.8
C44 C45 C46 120.3(7)
C44 C45 H45 119.8
C51 C50 C49 119.7(7)
C55 C50 C49 121.0(7)
C55 C50 C51 119.3(7)
C21 C22 H22 120.2
C23 C22 C21 119.6(6)
C23 C22 H22 120.2
C34 C33 C32 120.5(6)
C34 C33 H33 119.7
C32 C33 H33 119.7
C38 C39 H39 119.9
C40 C39 C38 120.3(7)
C40 C39 H39 119.9
C51 C52 H52 119.9
C53 C52 C51 120.3(8)
C53 C52 H52 119.9
C4 C3 C2 121.0(6)
C4 C3 H3 119.5
C2 C3 H3 119.5
C52 C53 H53 119.8
C54 C53 C52 120.4(9)
C54 C53 H53 119.8
C27 C28 H28 119.8
C29 C28 C27 120.4(7)
C29 C28 H28 119.8
C41 C40 H40 120.3
C39 C40 C41 119.4(7)
C39 C40 H40 120.3
C55 C54 H54 120.3
C53 C54 C55 119.3(8)
C53 C54 H54 120.3
P8 Ru4 P7 179.33(7)
O11 Ru4 P8 94.46(11)
O11 Ru4 P7 86.21(11)
N4 Ru4 P8 90.36(13)
N4 Ru4 P7 89.75(13)
N4 Ru4 O11 84.60(18)
C202 Ru4 P8 88.48(19)
C202 Ru4 P7 91.32(19)
C202 Ru4 O11 103.1(2)
C202 Ru4 N4 172.3(3)
C202 Ru4 C213 93.3(3)
C213 Ru4 P8 88.19(17)
C213 Ru4 P7 91.18(17)
C213 Ru4 O11 163.5(2)
C213 Ru4 N4 79.1(2)
C184 P8 Ru4 119.5(2)
C196 P8 Ru4 117.5(2)
C196 P8 C184 99.2(3)
C190 P8 Ru4 112.2(2)
C190 P8 C184 103.6(3)
C190 P8 C196 102.4(3)
C166 P7 Ru4 116.6(2)
C178 P7 Ru4 115.2(2)
C178 P7 C166 100.8(3)
C172 P7 Ru4 116.6(2)
C172 P7 C166 102.0(3)
C172 P7 C178 103.3(3)
C214 O11 Ru4 130.0(4)
C207 N4 Ru4 115.3(4)
C203 N4 Ru4 125.3(4)
C203 N4 C207 119.1(6)
C189 C184 P8 123.9(5)
C189 C184 C185 118.8(6)
C185 C184 P8 116.8(5)
C197 C196 P8 120.7(5)
C197 C196 C201 118.7(6)
C201 C196 P8 120.6(5)
O10 C202 Ru4 177.6(6)
C174 C173 H173 119.6
C172 C173 H173 119.6
C172 C173 C174 120.7(6)
C195 C190 P8 120.9(5)
C191 C190 P8 121.7(5)
C191 C190 C195 117.0(6)
C195 C194 H194 120.2
C195 C194 C193 119.6(6)
C193 C194 H194 120.2
C203 C204 H204 120.8
C205 C204 H204 120.8
C205 C204 C203 118.5(7)
C196 C197 H197 119.7
C198 C197 C196 120.6(6)
C198 C197 H197 119.7
C209 C208 C207 121.3(7)
C209 C208 C213 121.4(7)
C213 C208 C207 117.2(6)
C173 C174 H174 119.6
C175 C174 C173 120.7(6)
C175 C174 H174 119.6
C199 C200 H200 119.9
C201 C200 H200 119.9
C201 C200 C199 120.1(6)
C191 C192 H192 120.3
C191 C192 C193 119.5(6)
C193 C192 H192 120.3
C215 C216 H216 119.8
C217 C216 H216 119.8
C217 C216 C215 120.4(8)
C200 C199 H199 119.9
C198 C199 C200 120.1(6)
C198 C199 H199 119.9
C216 C215 C214 120.2(7)
C220 C215 C216 118.3(7)
C220 C215 C214 121.5(6)
C167 C168 H168 119.6
C169 C168 H168 119.6
C169 C168 C167 120.8(7)
C171 C166 P7 120.1(5)
C171 C166 C167 119.6(6)
C167 C166 P7 120.3(5)
C190 C195 H195 119.3
C194 C195 C190 121.4(6)
C194 C195 H195 119.3
C189 C188 H188 119.7
C187 C188 H188 119.7
C187 C188 C189 120.5(6)
C179 C178 P7 124.9(5)
C179 C178 C183 119.1(6)
C183 C178 P7 116.0(5)
N4 C207 C208 114.0(6)
N4 C207 C206 120.4(7)
C206 C207 C208 125.5(7)
C207 C206 H206 120.1
C205 C206 C207 119.8(7)
C205 C206 H206 120.1
C215 C220 H220 119.3
C215 C220 C219 121.3(7)
C219 C220 H220 119.3
C196 C201 H201 119.9
C200 C201 C196 120.3(6)
C200 C201 H201 119.9
C173 C172 P7 121.7(5)
C173 C172 C177 117.8(6)
C177 C172 P7 120.2(5)
C174 C175 H175 120.2
C174 C175 C176 119.6(6)
C176 C175 H175 120.2
C197 C198 H198 119.9
C199 C198 C197 120.2(6)
C199 C198 H198 119.9
C208 C209 H209 119.8
C210 C209 C208 120.4(7)
C210 C209 H209 119.8
C178 C179 H179 120.2
C178 C179 C180 119.6(7)
C180 C179 H179 120.2
C178 C183 H183 119.6
C182 C183 C178 120.7(7)
C182 C183 H183 119.6
O11 C214 C215 115.4(6)
O12 C214 O11 125.7(6)
O12 C214 C215 118.9(6)
C208 C213 Ru4 113.9(5)
C212 C213 Ru4 130.5(5)
C212 C213 C208 115.6(6)
C212 C211 H211 120.3
C212 C211 C210 119.4(8)
C210 C211 H211 120.3
C183 C182 H182 120.0
C183 C182 C181 120.0(7)
C181 C182 H182 120.0
C190 C191 H191 118.8
C192 C191 C190 122.4(7)
C192 C191 H191 118.8
N4 C203 C204 122.9(7)
N4 C203 H203 118.6
C204 C203 H203 118.6
C216 C217 H217 119.9
C218 C217 C216 120.3(8)
C218 C217 H217 119.9
C166 C171 H171 119.9
C166 C171 C170 120.1(7)
C170 C171 H171 119.9
C184 C189 C188 120.1(6)
C184 C189 H189 120.0
C188 C189 H189 120.0
C204 C205 H205 120.4
C206 C205 C204 119.3(7)
C206 C205 H205 120.4
C184 C185 H185 119.6
C184 C185 C186 120.8(6)
C186 C185 H185 119.6
C175 C176 H176 120.2
C175 C176 C177 119.7(6)
C177 C176 H176 120.2
C220 C219 H219 120.0
C218 C219 C220 120.0(8)
C218 C219 H219 120.0
C172 C177 H177 119.3
C176 C177 C172 121.4(6)
C176 C177 H177 119.3
C168 C167 H167 120.2
C166 C167 C168 119.6(7)
C166 C167 H167 120.2
C179 C180 H180 119.7
C181 C180 C179 120.6(7)
C181 C180 H180 119.7
C188 C187 H187 119.7
C188 C187 C186 120.6(6)
C186 C187 H187 119.7
C194 C193 C192 120.1(6)
C194 C193 H193 120.0
C192 C193 H193 120.0
C213 C212 H212 118.2
C211 C212 C213 123.6(8)
C211 C212 H212 118.2
C171 C170 H170 120.1
C169 C170 C171 119.8(7)
C169 C170 H170 120.1
C185 C186 H186 120.4
C187 C186 C185 119.2(7)
C187 C186 H186 120.4
C182 C181 H181 120.0
C180 C181 C182 119.9(7)
C180 C181 H181 120.0
C168 C169 C170 119.9(7)
C168 C169 H169 120.1
C170 C169 H169 120.1
C217 C218 H218 120.2
C219 C218 C217 119.6(7)
C219 C218 H218 120.2
C209 C210 C211 119.6(7)
C209 C210 H210 120.2
C211 C210 H210 120.2
P4 Ru2 P3 177.93(7)
O5 Ru2 P3 93.13(12)
O5 Ru2 P4 85.48(12)
N2 Ru2 P3 90.56(13)
N2 Ru2 P4 90.90(13)
N2 Ru2 O5 86.98(18)
C103 Ru2 P3 90.01(19)
C103 Ru2 P4 88.76(19)
C103 Ru2 O5 101.2(2)
C103 Ru2 N2 171.7(3)
C103 Ru2 C102 92.9(3)
C102 Ru2 P3 89.16(16)
C102 Ru2 P4 92.56(16)
C102 Ru2 O5 165.6(2)
C102 Ru2 N2 78.8(2)
C62 P3 Ru2 118.6(2)
C56 P3 Ru2 117.2(2)
C56 P3 C62 99.7(3)
C56 P3 C68 103.5(3)
C68 P3 Ru2 111.74(19)
C68 P3 C62 104.2(3)
C80 P4 Ru2 117.2(2)
C80 P4 C86 98.3(3)
C74 P4 Ru2 110.73(18)
C74 P4 C80 103.3(3)
C74 P4 C86 105.5(3)
C86 P4 Ru2 119.8(2)
C104 O5 Ru2 124.8(4)
C92 N2 Ru2 125.2(4)
C92 N2 C96 120.0(5)
C96 N2 Ru2 114.8(4)
C59 C60 H60 119.8
C59 C60 C61 120.4(6)
C61 C60 H60 119.8
C78 C79 H79 119.8
C78 C79 C74 120.4(6)
C74 C79 H79 119.8
C82 C83 H83 120.4
C84 C83 H83 120.4
C84 C83 C82 119.3(6)
C86 C91 H91 119.6
C86 C91 C90 120.8(6)
C90 C91 H91 119.6
O4 C103 Ru2 176.1(6)
C95 C94 H94 120.5
C95 C94 C93 118.9(6)
C93 C94 H94 120.5
C67 C62 P3 120.5(5)
C63 C62 P3 121.1(5)
C63 C62 C67 118.2(6)
C57 C56 P3 118.6(5)
C57 C56 C61 118.1(6)
C61 C56 P3 122.6(6)
C73 C68 P3 118.3(5)
C69 C68 P3 123.2(5)
C69 C68 C73 118.4(6)
C110 C105 C104 122.1(6)
C110 C105 C106 118.7(7)
C106 C105 C104 119.0(6)
C74 C75 H75 119.8
C76 C75 H75 119.8
C76 C75 C74 120.4(7)
C81 C80 P4 121.6(5)
C85 C80 P4 119.9(5)
C85 C80 C81 118.5(6)
C94 C95 H95 119.5
C94 C95 C96 121.0(7)
C96 C95 H95 119.5
C86 C87 H87 120.7
C88 C87 H87 120.7
C88 C87 C86 118.7(6)
O5 C104 C105 114.3(6)
O6 C104 O5 126.8(6)
O6 C104 C105 118.7(6)
C101 C102 Ru2 129.6(5)
C101 C102 C97 115.0(6)
C97 C102 Ru2 115.3(4)
C79 C78 H78 120.1
C77 C78 C79 119.8(7)
C77 C78 H78 120.1
C98 C99 H99 120.5
C98 C99 C100 119.0(7)
C100 C99 H99 120.5
C79 C74 P4 119.8(5)
C75 C74 P4 120.9(5)
C75 C74 C79 118.9(6)
C75 C76 H76 119.5
C75 C76 C77 120.9(6)
C77 C76 H76 119.5
C83 C82 H82 119.6
C81 C82 C83 120.8(6)
C81 C82 H82 119.6
C99 C98 H98 119.7
C99 C98 C97 120.7(6)
C97 C98 H98 119.7
C80 C81 H81 120.1
C82 C81 C80 119.9(6)
C82 C81 H81 120.1
C66 C65 H65 120.1
C64 C65 H65 120.1
C64 C65 C66 119.9(7)
C78 C77 H77 120.2
C76 C77 C78 119.5(7)
C76 C77 H77 120.2
C105 C110 H110 119.9
C105 C110 C109 120.1(7)
C109 C110 H110 119.9
C94 C93 H93 120.6
C92 C93 C94 118.8(7)
C92 C93 H93 120.6
C102 C101 H101 118.2
C100 C101 C102 123.6(6)
C100 C101 H101 118.2
N2 C92 C93 122.2(6)
N2 C92 H92 118.9
C93 C92 H92 118.9
C60 C59 H59 120.0
C60 C59 C58 119.9(6)
C58 C59 H59 120.0
C68 C73 H73 119.3
C72 C73 C68 121.4(6)
C72 C73 H73 119.3
C91 C86 P4 117.0(5)
C91 C86 C87 119.8(6)
C87 C86 P4 122.9(5)
C56 C57 H57 119.3
C58 C57 C56 121.3(6)
C58 C57 H57 119.3
N2 C96 C95 118.9(6)
N2 C96 C97 114.4(5)
C95 C96 C97 126.6(6)
C105 C106 H106 119.1
C107 C106 C105 121.7(7)
C107 C106 H106 119.1
C62 C67 H67 119.6
C66 C67 C62 120.9(6)
C66 C67 H67 119.6
C60 C61 C56 120.7(6)
C60 C61 H61 119.6
C56 C61 H61 119.6
C87 C88 H88 119.5
C89 C88 C87 121.1(7)
C89 C88 H88 119.5
C73 C72 H72 119.8
C73 C72 C71 120.4(6)
C71 C72 H72 119.8
C62 C63 H63 119.4
C64 C63 C62 121.1(7)
C64 C63 H63 119.4
C59 C58 H58 120.3
C57 C58 C59 119.4(7)
C57 C58 H58 120.3
C102 C97 C96 116.3(6)
C98 C97 C102 121.3(6)
C98 C97 C96 122.3(6)
C65 C66 C67 119.9(7)
C65 C66 H66 120.1
C67 C66 H66 120.1
C80 C85 H85 119.4
C84 C85 C80 121.2(6)
C84 C85 H85 119.4
C68 C69 H69 120.0
C68 C69 C70 120.1(6)
C70 C69 H69 120.0
C72 C71 H71 120.6
C72 C71 C70 118.9(6)
C70 C71 H71 120.6
C91 C90 H90 120.4
C91 C90 C89 119.3(7)
C89 C90 H90 120.4
C83 C84 C85 120.2(6)
C83 C84 H84 119.9
C85 C84 H84 119.9
C88 C89 C90 120.3(7)
C88 C89 H89 119.8
C90 C89 H89 119.8
C65 C64 C63 120.0(6)
C65 C64 H64 120.0
C63 C64 H64 120.0
C107 C108 H108 120.0
C107 C108 C109 120.0(7)
C109 C108 H108 120.0
C69 C70 C71 120.9(7)
C69 C70 H70 119.6
C71 C70 H70 119.6
C106 C107 C108 119.2(7)
C106 C107 H107 120.4
C108 C107 H107 120.4
C99 C100 H100 119.9
C101 C100 C99 120.3(7)
C101 C100 H100 119.9
C110 C109 H109 119.9
C108 C109 C110 120.2(8)
C108 C109 H109 119.9
C222 C223 H223 120.7
C222 C223 C224 118.5(11)
C224 C223 H223 120.7
C223 C222 C221 116.7(13)
C223 C222 C227 118.4(12)
C227 C222 C221 124.8(13)
C224 C225 H225 122.2
C224 C225 C226 115.6(12)
C226 C225 H225 122.2
C223 C224 H224 117.9
C225 C224 C223 124.2(12)
C225 C224 H224 117.9
C222 C221 H22A 109.5
C222 C221 H22B 109.5
C222 C221 H22C 109.5
H22A C221 H22B 109.5
H22A C221 H22C 109.5
H22B C221 H22C 109.5
C225 C226 H226 119.0
C225 C226 C227 122.1(11)
C227 C226 H226 119.0
C222 C227 H227 119.6
C226 C227 C222 120.9(11)
C226 C227 H227 119.6
C234 C229 C230 120.0
C234 C229 C228 123.9(7)
C230 C229 C228 116.1(7)
C229 C234 H234 120.0
C233 C234 C229 120.0
C233 C234 H234 120.0
C234 C233 H233 120.0
C232 C233 C234 120.0
C232 C233 H233 120.0
C233 C232 H232 120.0
C233 C232 C231 120.0
C231 C232 H232 120.0
C232 C231 H231 120.0
C232 C231 C230 120.0
C230 C231 H231 120.0
C229 C230 H230 120.0
C231 C230 C229 120.0
C231 C230 H230 120.0
C229 C228 H22D 109.5
C229 C228 H22E 109.5
C229 C228 H22F 109.5
H22D C228 H22E 109.5
H22D C228 H22F 109.5
H22E C228 H22F 109.5

loop_
_geom_bond_atom_site_label_1
_geom_bond_atom_site_label_2
_geom_bond_distance
Ru3 P5 2.3730(17)
Ru3 P6 2.4107(17)
Ru3 O8 2.181(4)
Ru3 N3 2.165(5)
Ru3 C147 1.850(7)
Ru3 C158 2.046(6)
P5 C117 1.844(6)
P5 C111 1.832(6)
P5 C123 1.825(7)
P6 C135 1.847(7)
P6 C141 1.837(7)
P6 C129 1.843(6)
O8 C159 1.288(7)
O7 C147 1.149(7)
O9 C159 1.241(8)
N3 C148 1.352(8)
N3 C152 1.360(7)
C120 H120 0.9300
C120 C119 1.387(8)
C120 C121 1.375(9)
C135 C140 1.394(8)
C135 C136 1.383(9)
C141 C142 1.398(8)
C141 C146 1.404(9)
C118 H118 0.9300
C118 C117 1.426(8)
C118 C119 1.370(8)
C117 C122 1.370(8)
C142 H142 0.9300
C142 C143 1.392(9)
C131 H131 0.9300
C131 C130 1.379(9)
C131 C132 1.387(9)
C114 H114 0.9300
C114 C115 1.377(10)
C114 C113 1.380(10)
C111 C116 1.387(8)
C111 C112 1.401(9)
C155 H155 0.9300
C155 C156 1.393(9)
C155 C154 1.373(10)
C153 C158 1.435(8)
C153 C152 1.459(9)
C153 C154 1.401(9)
C115 H115 0.9300
C115 C116 1.377(8)
C126 H126 0.9300
C126 C125 1.386(9)
C126 C127 1.387(9)
C130 H130 0.9300
C130 C129 1.394(9)
C125 H125 0.9300
C125 C124 1.397(9)
C123 C124 1.392(9)
C123 C128 1.399(8)
C158 C157 1.423(9)
C119 H119 0.9300
C156 H156 0.9300
C156 C157 1.382(9)
C129 C134 1.384(8)
C148 H148 0.9300
C148 C149 1.383(8)
C157 H157 0.9300
C150 H150 0.9300
C150 C149 1.386(9)
C150 C151 1.383(9)
C140 H140 0.9300
C140 C139 1.403(9)
C116 H116 0.9300
C113 H113 0.9300
C113 C112 1.376(9)
C124 H124 0.9300
C127 H127 0.9300
C127 C128 1.382(9)
C144 H144 0.9300
C144 C143 1.392(10)
C144 C145 1.378(9)
C121 H121 0.9300
C121 C122 1.392(9)
C162 H162 0.9300
C162 C163 1.358(11)
C162 C161 1.387(10)
C128 H128 0.9300
C152 C151 1.399(8)
C160 C161 1.388(9)
C160 C165 1.388(9)
C160 C159 1.515(9)
C143 H143 0.9300
C136 H136 0.9300
C136 C137 1.378(8)
C149 H149 0.9300
C154 H154 0.9300
C151 H151 0.9300
C132 H132 0.9300
C132 C133 1.366(10)
C145 H145 0.9300
C145 C146 1.377(9)
C139 H139 0.9300
C139 C138 1.378(10)
C163 H163 0.9300
C163 C164 1.373(11)
C146 H146 0.9300
C122 H122 0.9300
C134 H134 0.9300
C134 C133 1.388(9)
C161 H161 0.9300
C137 H137 0.9300
C137 C138 1.372(9)
C138 H138 0.9300
C165 H165 0.9300
C165 C164 1.406(10)
C112 H112 0.9300
C133 H133 0.9300
C164 H164 0.9300
Ru1 P2 2.4333(17)
Ru1 P1 2.3814(17)
Ru1 O2 2.185(4)
Ru1 N1 2.153(5)
Ru1 C48 1.851(7)
Ru1 C47 2.049(6)
P2 C31 1.853(6)
P2 C25 1.829(6)
P2 C19 1.836(6)
P1 C1 1.841(7)
P1 C7 1.836(6)
P1 C13 1.843(6)
O3 C49 1.235(8)
O2 C49 1.295(7)
O1 C48 1.150(7)
N1 C37 1.343(8)
N1 C41 1.353(8)
C31 C32 1.389(8)
C31 C36 1.390(8)
C1 C6 1.417(8)
C1 C2 1.371(8)
C7 C12 1.399(8)
C7 C8 1.385(9)
C12 H12 0.9300
C12 C11 1.381(9)
C34 H34 0.9300
C34 C35 1.383(9)
C34 C33 1.364(9)
C25 C26 1.394(8)
C25 C30 1.396(9)
C19 C20 1.393(8)
C19 C24 1.396(8)
C17 H17 0.9300
C17 C16 1.381(10)
C17 C18 1.391(9)
C32 H32 0.9300
C32 C33 1.391(9)
C21 H21 0.9300
C21 C20 1.383(8)
C21 C22 1.390(8)
C26 H26 0.9300
C26 C27 1.391(9)
C35 H35 0.9300
C35 C36 1.389(9)
C37 H37 0.9300
C37 C38 1.382(8)
C15 H15 0.9300
C15 C16 1.373(9)
C15 C14 1.383(9)
C13 C18 1.387(8)
C13 C14 1.401(9)
C16 H16 0.9300
C30 H30 0.9300
C30 C29 1.386(9)
C18 H18 0.9300
C10 H10 0.9300
C10 C11 1.389(9)
C10 C9 1.385(9)
C11 H11 0.9300
C47 C46 1.400(9)
C47 C42 1.427(9)
C6 H6 0.9300
C6 C5 1.367(8)
C20 H20 0.9300
C14 H14 0.9300
C8 H8 0.9300
C8 C9 1.388(9)
C4 H4 0.9300
C4 C5 1.383(8)
C4 C3 1.382(9)
C2 H2 0.9300
C2 C3 1.390(8)
C49 C50 1.522(9)
C43 H43 0.9300
C43 C44 1.370(10)
C43 C42 1.403(9)
C9 H9 0.9300
C5 H5 0.9300
C41 C42 1.470(9)
C41 C40 1.420(8)
C36 H36 0.9300
C24 H24 0.9300
C24 C23 1.395(8)
C38 H38 0.9300
C38 C39 1.388(10)
C46 H46 0.9300
C46 C45 1.396(9)
C44 H44 0.9300
C44 C45 1.376(10)
C27 H27 0.9300
C27 C28 1.383(10)
C29 H29 0.9300
C29 C28 1.370(10)
C23 H23 0.9300
C23 C22 1.371(9)
C51 H51 0.9300
C51 C50 1.394(10)
C51 C52 1.396(11)
C55 H55 0.9300
C55 C50 1.372(10)
C55 C54 1.419(10)
C45 H45 0.9300
C22 H22 0.9300
C33 H33 0.9300
C39 H39 0.9300
C39 C40 1.370(10)
C52 H52 0.9300
C52 C53 1.382(12)
C3 H3 0.9300
C53 H53 0.9300
C53 C54 1.367(11)
C28 H28 0.9300
C40 H40 0.9300
C54 H54 0.9300
Ru4 P8 2.3760(17)
Ru4 P7 2.4229(17)
Ru4 O11 2.201(4)
Ru4 N4 2.151(5)
Ru4 C202 1.834(7)
Ru4 C213 2.048(6)
P8 C184 1.847(6)
P8 C196 1.833(6)
P8 C190 1.811(7)
P7 C166 1.847(7)
P7 C178 1.840(7)
P7 C172 1.839(6)
O11 C214 1.286(7)
O10 C202 1.164(7)
O12 C214 1.243(8)
N4 C207 1.354(8)
N4 C203 1.338(8)
C184 C189 1.388(8)
C184 C185 1.391(9)
C196 C197 1.396(8)
C196 C201 1.399(8)
C173 H173 0.9300
C173 C174 1.386(9)
C173 C172 1.383(8)
C190 C195 1.404(9)
C190 C191 1.403(8)
C194 H194 0.9300
C194 C195 1.385(9)
C194 C193 1.392(9)
C204 H204 0.9300
C204 C203 1.388(9)
C204 C205 1.383(10)
C197 H197 0.9300
C197 C198 1.385(8)
C208 C207 1.467(10)
C208 C209 1.397(9)
C208 C213 1.429(9)
C174 H174 0.9300
C174 C175 1.368(9)
C200 H200 0.9300
C200 C199 1.393(9)
C200 C201 1.379(8)
C192 H192 0.9300
C192 C191 1.367(8)
C192 C193 1.393(9)
C216 H216 0.9300
C216 C215 1.392(10)
C216 C217 1.390(10)
C199 H199 0.9300
C199 C198 1.370(8)
C215 C220 1.376(9)
C215 C214 1.503(9)
C168 H168 0.9300
C168 C167 1.402(9)
C168 C169 1.366(10)
C166 C171 1.381(9)
C166 C167 1.384(9)
C195 H195 0.9300
C188 H188 0.9300
C188 C189 1.393(8)
C188 C187 1.360(10)
C178 C179 1.387(8)
C178 C183 1.396(9)
C207 C206 1.404(9)
C206 H206 0.9300
C206 C205 1.376(10)
C220 H220 0.9300
C220 C219 1.391(10)
C201 H201 0.9300
C172 C177 1.390(8)
C175 H175 0.9300
C175 C176 1.379(8)
C198 H198 0.9300
C209 H209 0.9300
C209 C210 1.374(11)
C179 H179 0.9300
C179 C180 1.406(9)
C183 H183 0.9300
C183 C182 1.377(9)
C213 C212 1.384(9)
C211 H211 0.9300
C211 C212 1.383(10)
C211 C210 1.400(11)
C182 H182 0.9300
C182 C181 1.390(9)
C191 H191 0.9300
C203 H203 0.9300
C217 H217 0.9300
C217 C218 1.384(10)
C171 H171 0.9300
C171 C170 1.407(9)
C189 H189 0.9300
C205 H205 0.9300
C185 H185 0.9300
C185 C186 1.392(9)
C176 H176 0.9300
C176 C177 1.386(9)
C219 H219 0.9300
C219 C218 1.369(10)
C177 H177 0.9300
C167 H167 0.9300
C180 H180 0.9300
C180 C181 1.365(10)
C187 H187 0.9300
C187 C186 1.385(9)
C193 H193 0.9300
C212 H212 0.9300
C170 H170 0.9300
C170 C169 1.379(10)
C186 H186 0.9300
C181 H181 0.9300
C169 H169 0.9300
C218 H218 0.9300
C210 H210 0.9300
Ru2 P3 2.4112(17)
Ru2 P4 2.3685(17)
Ru2 O5 2.174(4)
Ru2 N2 2.158(5)
Ru2 C103 1.840(7)
Ru2 C102 2.040(6)
P3 C62 1.855(7)
P3 C56 1.831(7)
P3 C68 1.839(6)
P4 C80 1.843(6)
P4 C74 1.825(6)
P4 C86 1.844(7)
O5 C104 1.284(7)
O6 C104 1.229(7)
O4 C103 1.154(7)
N2 C92 1.349(8)
N2 C96 1.364(8)
C60 H60 0.9300
C60 C59 1.380(10)
C60 C61 1.386(8)
C79 H79 0.9300
C79 C78 1.392(9)
C79 C74 1.408(9)
C83 H83 0.9300
C83 C82 1.389(8)
C83 C84 1.377(8)
C91 H91 0.9300
C91 C86 1.364(9)
C91 C90 1.381(9)
C94 H94 0.9300
C94 C95 1.369(10)
C94 C93 1.393(9)
C62 C67 1.404(9)
C62 C63 1.394(8)
C56 C57 1.393(9)
C56 C61 1.397(8)
C68 C73 1.400(8)
C68 C69 1.391(9)
C105 C104 1.520(9)
C105 C110 1.386(9)
C105 C106 1.387(9)
C75 H75 0.9300
C75 C74 1.387(8)
C75 C76 1.382(9)
C80 C81 1.401(8)
C80 C85 1.385(8)
C95 H95 0.9300
C95 C96 1.405(8)
C87 H87 0.9300
C87 C86 1.409(8)
C87 C88 1.382(9)
C102 C101 1.403(9)
C102 C97 1.429(8)
C78 H78 0.9300
C78 C77 1.391(9)
C99 H99 0.9300
C99 C98 1.385(9)
C99 C100 1.386(9)
C76 H76 0.9300
C76 C77 1.386(9)
C82 H82 0.9300
C82 C81 1.381(9)
C98 H98 0.9300
C98 C97 1.401(8)
C81 H81 0.9300
C65 H65 0.9300
C65 C66 1.391(9)
C65 C64 1.390(10)
C77 H77 0.9300
C110 H110 0.9300
C110 C109 1.388(10)
C93 H93 0.9300
C93 C92 1.378(8)
C101 H101 0.9300
C101 C100 1.375(9)
C92 H92 0.9300
C59 H59 0.9300
C59 C58 1.392(9)
C73 H73 0.9300
C73 C72 1.376(8)
C57 H57 0.9300
C57 C58 1.389(9)
C96 C97 1.465(9)
C106 H106 0.9300
C106 C107 1.376(10)
C67 H67 0.9300
C67 C66 1.395(9)
C61 H61 0.9300
C88 H88 0.9300
C88 C89 1.358(10)
C72 H72 0.9300
C72 C71 1.386(9)
C63 H63 0.9300
C63 C64 1.392(9)
C58 H58 0.9300
C66 H66 0.9300
C85 H85 0.9300
C85 C84 1.380(8)
C69 H69 0.9300
C69 C70 1.393(9)
C71 H71 0.9300
C71 C70 1.395(9)
C90 H90 0.9300
C90 C89 1.390(10)
C84 H84 0.9300
C89 H89 0.9300
C64 H64 0.9300
C108 H108 0.9300
C108 C107 1.385(10)
C108 C109 1.387(10)
C70 H70 0.9300
C107 H107 0.9300
C100 H100 0.9300
C109 H109 0.9300
C223 H223 0.9300
C223 C222 1.353(13)
C223 C224 1.427(14)
C222 C221 1.500(15)
C222 C227 1.400(15)
C225 H225 0.9300
C225 C224 1.359(13)
C225 C226 1.378(13)
C224 H224 0.9300
C221 H22A 0.9600
C221 H22B 0.9600
C221 H22C 0.9600
C226 H226 0.9300
C226 C227 1.390(15)
C227 H227 0.9300
C229 C234 1.3900
C229 C230 1.3900
C229 C228 1.433(11)
C234 H234 0.9300
C234 C233 1.3900
C233 H233 0.9300
C233 C232 1.3900
C232 H232 0.9300
C232 C231 1.3900
C231 H231 0.9300
C231 C230 1.3900
C230 H230 0.9300
C228 H22D 0.9600
C228 H22E 0.9600
C228 H22F 0.9600

loop_
_geom_torsion_atom_site_label_1
_geom_torsion_atom_site_label_2
_geom_torsion_atom_site_label_3
_geom_torsion_atom_site_label_4
_geom_torsion
Ru3 P5 C117 C118 -176.3(4)
Ru3 P5 C117 C122 5.0(6)
Ru3 P5 C111 C116 -138.1(5)
Ru3 P5 C111 C112 49.6(6)
Ru3 P5 C123 C124 -90.9(5)
Ru3 P5 C123 C128 79.3(5)
Ru3 P6 C135 C140 146.3(5)
Ru3 P6 C135 C136 -41.0(6)
Ru3 P6 C141 C142 -57.3(5)
Ru3 P6 C141 C146 127.5(5)
Ru3 P6 C129 C130 -69.0(6)
Ru3 P6 C129 C134 112.5(5)
Ru3 O8 C159 O9 6.2(9)
Ru3 O8 C159 C160 -169.9(4)
Ru3 N3 C148 C149 177.2(4)
Ru3 N3 C152 C153 6.2(6)
Ru3 N3 C152 C151 -174.6(4)
Ru3 C158 C157 C156 -178.3(5)
P5 C117 C122 C121 178.8(5)
P5 C111 C116 C115 -172.0(5)
P5 C111 C112 C113 171.3(6)
P5 C123 C124 C125 171.0(5)
P5 C123 C128 C127 -171.7(5)
P6 C135 C140 C139 172.9(5)
P6 C135 C136 C137 -171.4(5)
P6 C141 C142 C143 -176.2(5)
P6 C141 C146 C145 176.4(5)
P6 C129 C134 C133 178.3(5)
N3 C148 C149 C150 -1.2(9)
N3 C152 C151 C150 -4.1(9)
C120 C121 C122 C117 1.7(10)
C135 P6 C141 C142 70.4(5)
C135 P6 C141 C146 -104.7(6)
C135 P6 C129 C130 163.7(5)
C135 P6 C129 C134 -14.8(6)
C135 C140 C139 C138 -1.8(11)
C135 C136 C137 C138 -1.5(10)
C141 P6 C135 C140 18.8(6)
C141 P6 C135 C136 -168.5(5)
C141 P6 C129 C130 58.8(6)
C141 P6 C129 C134 -119.6(6)
C141 C142 C143 C144 0.1(10)
C118 C117 C122 C121 0.1(10)
C117 P5 C111 C116 94.0(6)
C117 P5 C111 C112 -78.2(6)
C117 P5 C123 C124 33.7(5)
C117 P5 C123 C128 -156.1(5)
C117 C118 C119 C120 0.7(10)
C142 C141 C146 C145 1.3(9)
C131 C130 C129 P6 -176.8(5)
C131 C130 C129 C134 1.7(10)
C131 C132 C133 C134 2.7(12)
C114 C115 C116 C111 0.0(11)
C114 C113 C112 C111 2.5(13)
C111 P5 C117 C118 -44.9(5)
C111 P5 C117 C122 136.3(6)
C111 P5 C123 C124 136.5(5)
C111 P5 C123 C128 -53.3(6)
C155 C156 C157 C158 1.1(10)
C153 C158 C157 C156 -1.2(9)
C153 C152 C151 C150 175.0(6)
C115 C114 C113 C112 -2.3(13)
C126 C125 C124 C123 -0.3(9)
C126 C127 C128 C123 1.7(9)
C130 C131 C132 C133 -1.1(11)
C130 C129 C134 C133 -0.2(10)
C125 C126 C127 C128 -1.3(10)
C123 P5 C117 C118 63.0(5)
C123 P5 C117 C122 -115.8(6)
C123 P5 C111 C116 -12.1(7)
C123 P5 C111 C112 175.7(5)
C158 C153 C152 N3 -2.2(8)
C158 C153 C152 C151 178.6(6)
C158 C153 C154 C155 1.8(10)
C119 C120 C121 C122 -2.2(11)
C119 C118 C117 P5 180.0(5)
C119 C118 C117 C122 -1.3(9)
C156 C155 C154 C153 -1.9(10)
C129 P6 C135 C140 -87.3(6)
C129 P6 C135 C136 85.4(6)
C129 P6 C141 C142 175.4(5)
C129 P6 C141 C146 0.2(6)
C129 C134 C133 C132 -2.0(11)
C148 N3 C152 C153 -173.8(5)
C148 N3 C152 C151 5.4(8)
C140 C135 C136 C137 1.5(10)
C140 C139 C138 C137 1.8(11)
C116 C111 C112 C113 -1.4(11)
C113 C114 C115 C116 1.0(12)
C124 C123 C128 C127 -1.4(9)
C127 C126 C125 C124 0.6(10)
C144 C145 C146 C141 -1.1(10)
C121 C120 C119 C118 1.0(10)
C162 C163 C164 C165 0.9(13)
C128 C123 C124 C125 0.6(9)
C152 N3 C148 C149 -2.7(8)
C152 C153 C158 Ru3 -3.1(7)
C152 C153 C158 C157 179.3(5)
C152 C153 C154 C155 -177.8(6)
C160 C165 C164 C163 1.3(12)
C143 C144 C145 C146 0.4(11)
C136 C135 C140 C139 0.1(10)
C136 C137 C138 C139 -0.2(11)
C149 C150 C151 C152 0.1(9)
C154 C155 C156 C157 0.5(10)
C154 C153 C158 Ru3 177.3(5)
C154 C153 C158 C157 -0.2(8)
C154 C153 C152 N3 177.3(5)
C154 C153 C152 C151 -1.8(10)
C151 C150 C149 C148 2.5(9)
C132 C131 C130 C129 -1.1(10)
C145 C144 C143 C142 0.2(10)
C163 C162 C161 C160 -0.3(13)
C146 C141 C142 C143 -0.8(9)
C161 C162 C163 C164 -1.4(13)
C161 C160 C165 C164 -2.9(11)
C161 C160 C159 O8 179.3(6)
C161 C160 C159 O9 2.9(9)
C165 C160 C161 C162 2.5(11)
C165 C160 C159 O8 1.8(9)
C165 C160 C159 O9 -174.6(6)
C112 C111 C116 C115 0.1(10)
C159 C160 C161 C162 -175.1(7)
C159 C160 C165 C164 174.6(6)
Ru1 P2 C31 C32 146.8(5)
Ru1 P2 C31 C36 -38.3(6)
Ru1 P2 C25 C26 -59.0(5)
Ru1 P2 C25 C30 116.3(5)
Ru1 P2 C19 C20 -70.6(5)
Ru1 P2 C19 C24 113.7(6)
Ru1 P1 C1 C6 -176.7(4)
Ru1 P1 C1 C2 2.0(6)
Ru1 P1 C7 C12 76.7(5)
Ru1 P1 C7 C8 -96.9(5)
Ru1 P1 C13 C18 -134.8(5)
Ru1 P1 C13 C14 54.7(6)
Ru1 O2 C49 O3 -6.9(9)
Ru1 O2 C49 C50 175.4(4)
Ru1 N1 C37 C38 -178.1(4)
Ru1 N1 C41 C42 1.5(6)
Ru1 N1 C41 C40 -179.2(4)
Ru1 C47 C46 C45 -176.2(5)
Ru1 C47 C42 C43 175.9(5)
Ru1 C47 C42 C41 -1.9(7)
P2 C31 C32 C33 175.6(5)
P2 C31 C36 C35 -177.6(5)
P2 C25 C26 C27 178.4(5)
P2 C25 C30 C29 -176.4(5)
P2 C19 C20 C21 -172.3(5)
P2 C19 C24 C23 172.5(5)
P1 C1 C6 C5 -179.2(5)
P1 C1 C2 C3 178.9(5)
P1 C7 C12 C11 -175.1(4)
P1 C7 C8 C9 174.4(5)
P1 C13 C18 C17 -171.6(5)
P1 C13 C14 C15 172.0(5)
O3 C49 C50 C51 -34.6(9)
O3 C49 C50 C55 143.2(7)
O2 C49 C50 C51 143.3(6)
O2 C49 C50 C55 -38.9(9)
N1 C37 C38 C39 -0.2(9)
N1 C41 C42 C47 0.2(8)
N1 C41 C42 C43 -177.5(6)
N1 C41 C40 C39 -4.3(9)
C31 P2 C25 C26 168.8(5)
C31 P2 C25 C30 -15.9(6)
C31 P2 C19 C20 60.4(6)
C31 P2 C19 C24 -115.3(6)
C31 C32 C33 C34 2.2(11)
C1 P1 C7 C12 -156.1(5)
C1 P1 C7 C8 30.3(5)
C1 P1 C13 C18 96.0(6)
C1 P1 C13 C14 -74.5(5)
C1 C6 C5 C4 -1.4(10)
C1 C2 C3 C4 2.1(10)
C7 P1 C1 C6 60.5(6)
C7 P1 C1 C2 -120.8(6)
C7 P1 C13 C18 -9.5(6)
C7 P1 C13 C14 -180.0(5)
C7 C12 C11 C10 0.1(9)
C7 C8 C9 C10 1.3(10)
C12 C7 C8 C9 0.8(9)
C34 C35 C36 C31 1.8(10)
C25 P2 C31 C32 -86.3(6)
C25 P2 C31 C36 88.6(6)
C25 P2 C19 C20 163.7(5)
C25 P2 C19 C24 -12.0(7)
C25 C26 C27 C28 -2.0(10)
C25 C30 C29 C28 -1.7(10)
C19 P2 C31 C32 21.2(6)
C19 P2 C31 C36 -163.8(5)
C19 P2 C25 C26 66.7(5)
C19 P2 C25 C30 -118.0(5)
C19 C24 C23 C22 0.9(11)
C32 C31 C36 C35 -2.5(10)
C26 C25 C30 C29 -1.1(9)
C26 C27 C28 C29 -0.9(11)
C35 C34 C33 C32 -2.9(11)
C37 N1 C41 C42 -174.3(5)
C37 N1 C41 C40 4.9(8)
C37 C38 C39 C40 0.8(9)
C13 P1 C1 C6 -47.0(6)
C13 P1 C1 C2 131.6(6)
C13 P1 C7 C12 -53.0(5)
C13 P1 C7 C8 133.4(5)
C16 C17 C18 C13 0.6(11)
C16 C15 C14 C13 -0.1(11)
C30 C25 C26 C27 2.9(9)
C30 C29 C28 C27 2.7(11)
C18 C17 C16 C15 0.4(11)
C18 C13 C14 C15 1.0(10)
C11 C10 C9 C8 -2.7(10)
C47 C46 C45 C44 0.4(10)
C6 C1 C2 C3 -2.4(10)
C20 C19 C24 C23 -3.2(10)
C20 C21 C22 C23 -0.6(10)
C14 C15 C16 C17 -0.7(11)
C14 C13 C18 C17 -1.3(10)
C8 C7 C12 C11 -1.5(9)
C2 C1 C6 C5 2.1(10)
C43 C44 C45 C46 1.1(11)
C9 C10 C11 C12 2.0(10)
C5 C4 C3 C2 -1.4(11)
C41 N1 C37 C38 -2.7(9)
C36 C31 C32 C33 0.5(10)
C24 C19 C20 C21 3.7(10)
C24 C23 C22 C21 1.1(11)
C38 C39 C40 C41 1.4(9)
C46 C47 C42 C43 0.0(9)
C46 C47 C42 C41 -177.7(5)
C44 C43 C42 C47 1.5(10)
C44 C43 C42 C41 179.1(6)
C51 C52 C53 C54 2.6(13)
C42 C47 C46 C45 -0.9(9)
C42 C43 C44 C45 -2.0(11)
C42 C41 C40 C39 174.9(6)
C50 C51 C52 C53 -4.5(12)
C50 C55 C54 C53 -3.5(12)
C22 C21 C20 C19 -1.8(10)
C33 C34 C35 C36 0.9(11)
C52 C51 C50 C49 -179.8(6)
C52 C51 C50 C55 2.3(11)
C52 C53 C54 C55 1.4(13)
C3 C4 C5 C6 1.0(10)
C40 C41 C42 C47 -179.0(6)
C40 C41 C42 C43 3.3(10)
C54 C55 C50 C49 -176.2(6)
C54 C55 C50 C51 1.7(11)
Ru4 P8 C184 C189 133.0(5)
Ru4 P8 C184 C185 -55.3(6)
Ru4 P8 C196 C197 179.3(5)
Ru4 P8 C196 C201 0.2(6)
Ru4 P8 C190 C195 97.6(5)
Ru4 P8 C190 C191 -75.3(5)
Ru4 P7 C166 C171 -143.8(5)
Ru4 P7 C166 C167 37.8(6)
Ru4 P7 C178 C179 -116.4(5)
Ru4 P7 C178 C183 65.0(5)
Ru4 P7 C172 C173 -119.0(6)
Ru4 P7 C172 C177 66.3(6)
Ru4 O11 C214 O12 12.2(10)
Ru4 O11 C214 C215 -169.4(4)
Ru4 N4 C207 C208 -0.1(6)
Ru4 N4 C207 C206 -176.4(4)
Ru4 N4 C203 C204 174.8(5)
Ru4 C213 C212 C211 173.8(5)
P8 C184 C189 C188 173.0(5)
P8 C184 C185 C186 -172.5(5)
P8 C196 C197 C198 -179.4(5)
P8 C196 C201 C200 -179.1(5)
P8 C190 C195 C194 -174.1(5)
P8 C190 C191 C192 174.2(5)
P7 C166 C171 C170 -179.5(6)
P7 C166 C167 C168 -178.9(5)
P7 C178 C179 C180 179.2(5)
P7 C178 C183 C182 -178.1(5)
P7 C172 C177 C176 172.7(5)
N4 C207 C206 C205 0.8(9)
C184 P8 C196 C197 49.0(6)
C184 P8 C196 C201 -130.2(5)
C184 P8 C190 C195 -132.1(5)
C184 P8 C190 C191 55.0(5)
C184 C185 C186 C187 -0.2(10)
C196 P8 C184 C189 -98.0(6)
C196 P8 C184 C185 73.7(5)
C196 P8 C190 C195 -29.3(6)
C196 P8 C190 C191 157.8(5)
C196 C197 C198 C199 -1.3(10)
C173 C174 C175 C176 -2.8(12)
C173 C172 C177 C176 -2.2(11)
C190 P8 C184 C189 7.3(6)
C190 P8 C184 C185 178.9(5)
C190 P8 C196 C197 -57.2(6)
C190 P8 C196 C201 123.6(5)
C197 C196 C201 C200 1.7(10)
C208 C207 C206 C205 -175.0(6)
C208 C209 C210 C211 -0.4(11)
C208 C213 C212 C211 -2.9(10)
C174 C173 C172 P7 -173.5(6)
C174 C173 C172 C177 1.4(11)
C174 C175 C176 C177 1.9(11)
C200 C199 C198 C197 1.2(10)
C216 C215 C220 C219 -1.6(11)
C216 C215 C214 O11 -145.0(6)
C216 C215 C214 O12 33.5(9)
C216 C217 C218 C219 -1.4(12)
C199 C200 C201 C196 -1.8(10)
C215 C216 C217 C218 1.8(11)
C215 C220 C219 C218 2.0(12)
C166 P7 C178 C179 117.2(6)
C166 P7 C178 C183 -61.4(5)
C166 P7 C172 C173 9.2(7)
C166 P7 C172 C177 -165.5(6)
C166 C171 C170 C169 -1.3(13)
C195 C190 C191 C192 1.1(9)
C195 C194 C193 C192 -0.4(10)
C188 C187 C186 C185 -0.2(11)
C178 P7 C166 C171 -18.3(7)
C178 P7 C166 C167 163.3(5)
C178 P7 C172 C173 113.6(6)
C178 P7 C172 C177 -61.2(6)
C178 C179 C180 C181 -1.1(10)
C178 C183 C182 C181 -1.0(10)
C207 N4 C203 C204 0.7(9)
C207 C208 C209 C210 175.8(6)
C207 C208 C213 Ru4 8.3(7)
C207 C208 C213 C212 -174.4(5)
C207 C206 C205 C204 1.2(10)
C220 C215 C214 O11 35.6(9)
C220 C215 C214 O12 -145.9(7)
C220 C219 C218 C217 -0.5(12)
C201 C196 C197 C198 -0.2(10)
C201 C200 C199 C198 0.3(10)
C172 P7 C166 C171 87.9(6)
C172 P7 C166 C167 -90.4(6)
C172 P7 C178 C179 11.9(6)
C172 P7 C178 C183 -166.7(5)
C172 C173 C174 C175 1.1(12)
C175 C176 C177 C172 0.6(11)
C209 C208 C207 N4 176.5(6)
C209 C208 C207 C206 -7.4(9)
C209 C208 C213 Ru4 -173.5(5)
C209 C208 C213 C212 3.8(9)
C179 C178 C183 C182 3.3(10)
C179 C180 C181 C182 3.4(11)
C183 C178 C179 C180 -2.2(10)
C183 C182 C181 C180 -2.4(10)
C214 C215 C220 C219 177.8(6)
C213 C208 C207 N4 -5.4(8)
C213 C208 C207 C206 170.7(6)
C213 C208 C209 C210 -2.2(10)
C191 C190 C195 C194 -0.9(9)
C191 C192 C193 C194 0.6(10)
C203 N4 C207 C208 174.5(5)
C203 N4 C207 C206 -1.8(8)
C203 C204 C205 C206 -2.2(10)
C217 C216 C215 C220 -0.3(11)
C217 C216 C215 C214 -179.7(6)
C171 C166 C167 C168 2.7(10)
C171 C170 C169 C168 2.1(13)
C189 C184 C185 C186 -0.4(10)
C189 C188 C187 C186 1.3(11)
C205 C204 C203 N4 1.3(10)
C185 C184 C189 C188 1.5(10)
C167 C168 C169 C170 -0.5(12)
C167 C166 C171 C170 -1.1(11)
C187 C188 C189 C184 -2.0(11)
C193 C194 C195 C190 0.6(10)
C193 C192 C191 C190 -0.9(9)
C212 C211 C210 C209 1.3(12)
C169 C168 C167 C166 -1.9(11)
C210 C211 C212 C213 0.5(11)
Ru2 P3 C62 C67 58.9(6)
Ru2 P3 C62 C63 -125.5(5)
Ru2 P3 C56 C57 39.5(6)
Ru2 P3 C56 C61 -150.8(5)
Ru2 P3 C68 C73 75.1(5)
Ru2 P3 C68 C69 -101.2(5)
Ru2 P4 C80 C81 -9.3(6)
Ru2 P4 C80 C85 168.6(4)
Ru2 P4 C74 C79 93.6(5)
Ru2 P4 C74 C75 -79.3(5)
Ru2 P4 C86 C91 -51.8(6)
Ru2 P4 C86 C87 135.2(5)
Ru2 O5 C104 O6 -2.6(9)
Ru2 O5 C104 C105 171.8(4)
Ru2 N2 C92 C93 -177.1(4)
Ru2 N2 C96 C95 175.4(4)
Ru2 N2 C96 C97 -6.3(6)
Ru2 C102 C101 C100 178.7(5)
Ru2 C102 C97 C98 -178.7(4)
Ru2 C102 C97 C96 -0.7(7)
P3 C62 C67 C66 177.1(5)
P3 C62 C63 C64 -177.9(5)
P3 C56 C57 C58 167.4(5)
P3 C56 C61 C60 -168.0(5)
P3 C68 C73 C72 -178.0(5)
P3 C68 C69 C70 177.5(5)
P4 C80 C81 C82 179.4(5)
P4 C80 C85 C84 -178.2(5)
N2 C96 C97 C102 4.7(8)
N2 C96 C97 C98 -177.3(5)
C60 C59 C58 C57 0.4(11)
C79 C78 C77 C76 0.4(9)
C83 C82 C81 C80 -0.4(11)
C91 C90 C89 C88 1.1(12)
C94 C95 C96 N2 1.8(9)
C94 C95 C96 C97 -176.3(6)
C94 C93 C92 N2 1.6(9)
C62 P3 C56 C57 -89.8(5)
C62 P3 C56 C61 80.0(6)
C62 P3 C68 C73 -155.7(4)
C62 P3 C68 C69 28.0(6)
C62 C67 C66 C65 -0.3(10)
C62 C63 C64 C65 1.9(10)
C56 P3 C62 C67 -172.7(5)
C56 P3 C62 C63 2.9(6)
C56 P3 C68 C73 -51.9(5)
C56 P3 C68 C69 131.8(5)
C56 C57 C58 C59 1.8(10)
C68 P3 C62 C67 -66.1(6)
C68 P3 C62 C63 109.6(5)
C68 P3 C56 C57 162.9(5)
C68 P3 C56 C61 -27.3(6)
C68 C73 C72 C71 0.5(9)
C68 C69 C70 C71 0.1(10)
C105 C110 C109 C108 0.4(11)
C105 C106 C107 C108 -1.8(12)
C75 C76 C77 C78 1.0(10)
C80 P4 C74 C79 -32.7(5)
C80 P4 C74 C75 154.4(5)
C80 P4 C86 C91 76.2(6)
C80 P4 C86 C87 -96.8(6)
C80 C85 C84 C83 -1.9(10)
C95 C94 C93 C92 -4.3(9)
C95 C96 C97 C102 -177.1(6)
C95 C96 C97 C98 0.8(10)
C87 C88 C89 C90 0.0(12)
C104 C105 C110 C109 -174.8(6)
C104 C105 C106 C107 175.7(7)
C102 C101 C100 C99 -1.0(10)
C78 C79 C74 P4 -172.6(5)
C78 C79 C74 C75 0.4(9)
C99 C98 C97 C102 0.1(9)
C99 C98 C97 C96 -177.8(6)
C74 P4 C80 C81 112.8(6)
C74 P4 C80 C85 -69.4(6)
C74 P4 C86 C91 -177.4(5)
C74 P4 C86 C87 9.6(6)
C74 C79 C78 C77 -1.2(9)
C74 C75 C76 C77 -1.8(9)
C76 C75 C74 P4 174.0(5)
C76 C75 C74 C79 1.1(9)
C82 C83 C84 C85 2.9(10)
C98 C99 C100 C101 -0.1(10)
C81 C80 C85 C84 -0.3(10)
C110 C105 C104 O5 -3.1(9)
C110 C105 C104 O6 171.8(6)
C110 C105 C106 C107 0.1(11)
C93 C94 C95 C96 2.7(10)
C101 C102 C97 C98 -1.1(8)
C101 C102 C97 C96 176.9(5)
C92 N2 C96 C95 -4.7(8)
C92 N2 C96 C97 173.7(5)
C59 C60 C61 C56 0.4(10)
C73 C68 C69 C70 1.2(9)
C73 C72 C71 C70 0.9(10)
C86 P4 C80 C81 -139.1(6)
C86 P4 C80 C85 38.8(6)
C86 P4 C74 C79 -135.4(5)
C86 P4 C74 C75 51.7(5)
C86 C91 C90 C89 -1.4(11)
C86 C87 C88 C89 -0.9(11)
C57 C56 C61 C60 1.8(10)
C96 N2 C92 C93 3.0(9)
C106 C105 C104 O5 -178.5(6)
C106 C105 C104 O6 -3.6(9)
C106 C105 C110 C109 0.6(10)
C67 C62 C63 C64 -2.2(10)
C61 C60 C59 C58 -1.5(10)
C61 C56 C57 C58 -2.8(10)
C88 C87 C86 P4 173.4(5)
C88 C87 C86 C91 0.6(10)
C72 C71 C70 C69 -1.1(10)
C63 C62 C67 C66 1.4(9)
C97 C102 C101 C100 1.5(9)
C66 C65 C64 C63 -0.8(10)
C85 C80 C81 C82 1.4(10)
C69 C68 C73 C72 -1.5(9)
C90 C91 C86 P4 -172.7(6)
C90 C91 C86 C87 0.5(10)
C84 C83 C82 C81 -1.8(10)
C64 C65 C66 C67 -0.1(10)
C107 C108 C109 C110 -2.2(12)
C100 C99 C98 C97 0.5(10)
C109 C108 C107 C106 2.9(12)
C223 C222 C227 C226 1.7(19)
C222 C223 C224 C225 -6.4(17)
C225 C226 C227 C222 -4.8(19)
C224 C223 C222 C221 -172.3(11)
C224 C223 C222 C227 3.5(17)
C224 C225 C226 C227 2.2(17)
C221 C222 C227 C226 177.1(11)
C226 C225 C224 C223 3.4(17)
C229 C234 C233 C232 0.0
C234 C229 C230 C231 0.0
C234 C233 C232 C231 0.0
C233 C232 C231 C230 0.0
C232 C231 C230 C229 0.0
C230 C229 C234 C233 0.0
C228 C229 C234 C233 179.1(7)
C228 C229 C230 C231 -179.2(7)

loop_
_twin_individual_id
_twin_individual_mass_fraction_refined
1 0.45(2)
2 0.55(2)
